data_7711855
loop_
_publ_author_name
'Shao, Dong'
'Sahu, Prem Prakash'
'Tang, Wan-Jie'
'Zhang, Yang-Lu'
'Zhou, Yue'
'Xu, Fang-Xue'
'Wei, Xiao-Qin'
'Tian, Zhengfang'
'Singh, Saurabh Kumar'
'Wang, Xin-Yi'

_publ_section_title
;
 A single-ion magnet building block strategy toward Dy<sub>2</sub>
 single-molecule magnets with enhanced magnetic performance.
;
_journal_name_full 'Dalton transactions (Cambridge, England : 2003)'
_journal_paper_doi 10.1039/d2dt03046b
_journal_year 2022
_chemical_formula_moiety 'C74 H40 Cl12 Dy2 N10 O8, 4(C2 H3 N)'
_chemical_formula_sum 'C82 H52 Cl12 Dy2 N14 O8'
_chemical_formula_weight 2111.77
_space_group_crystal_system triclinic
_space_group_IT_number 2
_space_group_name_Hall '-P 1'
_space_group_name_H-M_alt 'P -1'
_atom_sites_solution_hydrogens mixed
_atom_sites_solution_primary iterative
_audit_creation_date 2022-11-16
_audit_creation_method
;
Olex2 1.5
(compiled 2022.04.07 svn.rca3783a0 for OlexSys, GUI svn.r6498)
;
_audit_update_record
;
2022-11-17 deposited with the CCDC.	2022-11-18 downloaded from the CCDC.
;
_cell_angle_alpha 95.612(3)
_cell_angle_beta 100.360(3)
_cell_angle_gamma 108.591(3)
_cell_formula_units_Z 2
_cell_length_a 12.2118(12)
_cell_length_b 18.1252(16)
_cell_length_c 21.4372(18)
_cell_measurement_reflns_used 9193
_cell_measurement_temperature 199.00
_cell_measurement_theta_max 27.25
_cell_measurement_theta_min 2.44
_cell_volume 4362.4(7)
_computing_cell_refinement 'SAINT V8.40B (?, 2016)'
_computing_data_collection 'APEX4 V2022.1-1 (Bruker, 2022)'
_computing_data_reduction 'SAINT V8.40B (?, 2016)'
_computing_molecular_graphics 'Olex2 1.5 (Dolomanov et al., 2009)'
_computing_publication_material 'Olex2 1.5 (Dolomanov et al., 2009)'
_computing_structure_refinement 'XL  (Sheldrick, 2008)'
_computing_structure_solution 'olex2.solve 1.5 (Bourhis et al., 2015)'
_diffrn_ambient_temperature 199.00
_diffrn_detector_area_resol_mean 7.41
_diffrn_detector_type 'Bruker PHOTON 100'
_diffrn_measured_fraction_theta_full 0.998
_diffrn_measured_fraction_theta_max 0.997
_diffrn_measurement_device 'four-circle diffractometer'
_diffrn_measurement_device_type 'Bruker APEX-II CCD'
_diffrn_measurement_method '\f and \w scans'
_diffrn_measurement_specimen_support 'nylon loop'
_diffrn_radiation_type MoK\a
_diffrn_radiation_wavelength 0.71073
_diffrn_reflns_av_R_equivalents 0.1040
_diffrn_reflns_av_unetI/netI 0.0703
_diffrn_reflns_Laue_measured_fraction_full 0.998
_diffrn_reflns_Laue_measured_fraction_max 0.997
_diffrn_reflns_limit_h_max 15
_diffrn_reflns_limit_h_min -15
_diffrn_reflns_limit_k_max 23
_diffrn_reflns_limit_k_min -23
_diffrn_reflns_limit_l_max 27
_diffrn_reflns_limit_l_min -27
_diffrn_reflns_number 106409
_diffrn_reflns_point_group_measured_fraction_full 0.998
_diffrn_reflns_point_group_measured_fraction_max 0.997
_diffrn_reflns_theta_full 25.242
_diffrn_reflns_theta_max 27.491
_diffrn_reflns_theta_min 2.121
_diffrn_source_current 1.4
_diffrn_source_power 0.07
_diffrn_source_voltage 50.0
_diffrn_standards_number 0
_exptl_absorpt_coefficient_mu 2.129
_exptl_absorpt_correction_T_max 0.7456
_exptl_absorpt_correction_T_min 0.6293
_exptl_absorpt_correction_type multi-scan
_exptl_absorpt_process_details
;
SADABS-2016/2 (Bruker,2016/2) was used for absorption correction.
wR2(int) was 0.1341 before and 0.0827 after correction.
The Ratio of minimum to maximum transmission is 0.8440.
The \l/2 correction factor is Not present.
;
_exptl_crystal_colour orange
_exptl_crystal_density_diffrn 1.608
_exptl_crystal_description block
_exptl_crystal_F_000 2084
_exptl_crystal_size_max 0.13
_exptl_crystal_size_mid 0.12
_exptl_crystal_size_min 0.1
_refine_diff_density_max 1.936
_refine_diff_density_min -1.437
_refine_diff_density_rms 0.122
_refine_ls_extinction_method none
_refine_ls_goodness_of_fit_ref 1.027
_refine_ls_hydrogen_treatment constr
_refine_ls_matrix_type full
_refine_ls_number_parameters 1278
_refine_ls_number_reflns 19971
_refine_ls_number_restraints 1431
_refine_ls_restrained_S_all 1.006
_refine_ls_R_factor_all 0.0806
_refine_ls_R_factor_gt 0.0479
_refine_ls_shift/su_max 0.002
_refine_ls_shift/su_mean 0.000
_refine_ls_structure_factor_coef Fsqd
_refine_ls_weighting_details 'w=1/[\s^2^(Fo^2^)+(0.0429P)^2^+9.5554P] where P=(Fo^2^+2Fc^2^)/3'
_refine_ls_weighting_scheme calc
_refine_ls_wR_factor_gt 0.1031
_refine_ls_wR_factor_ref 0.1168
_reflns_Friedel_coverage 0.000
_reflns_number_gt 14126
_reflns_number_total 19971
_reflns_threshold_expression 'I > 2\s(I)'
_cod_data_source_file d2dt03046b2.cif
_cod_data_source_block 3
_cod_database_code 7711855
_shelx_shelxl_version_number 2017/1
_shelx_space_group_comment
;
The symmetry employed for this shelxl refinement is uniquely defined
by the following loop, which should always be used as a source of
symmetry information in preference to the above space-group names.
They are only intended as comments.
;
_shelx_estimated_absorpt_t_max 0.815
_shelx_estimated_absorpt_t_min 0.769
_olex2_refinement_description
;
1. Fixed Uiso
 At 1.2 times of:
  All C(H) groups
 At 1.5 times of:
  All C(H,H,H) groups
2. Restrained distances
 Dy1-O3 \\sim Dy1-O3A
 with sigma of 0.02
 Dy1-N3 \\sim Dy1-N3A
 with sigma of 0.02
 Cl9-C14 \\sim Cl9A-C14A
 with sigma of 0.02
 Cl10-C16 \\sim Cl-C16A
 with sigma of 0.02
 N3-C11 \\sim N3A-C11A
 with sigma of 0.04
 O3-C17 \\sim O3A-C17A
 with sigma of 0.02
 C12-C18 \\sim C12A-C18A
 with sigma of 0.04
 C18-C10 \\sim C18A-C10A
 with sigma of 0.04
 N3-C18 \\sim N3A-C18A
 with sigma of 0.02
 N3-C10 \\sim N3A-C10A
 with sigma of 0.02
 C12-C11 \\sim C12A-C11A
 with sigma of 0.02
 C12-C13 \\sim C12A-C13A
 with sigma of 0.02
 C18-C17 \\sim C18A-C17A
 with sigma of 0.02
 C12-C14 \\sim C12A-C14A
 with sigma of 0.04
 C18-C13 \\sim C18A-C13A
 with sigma of 0.02
 C17-C13 \\sim C17A-C13A
 with sigma of 0.04
 C17-C16 \\sim C17A-C16A
 with sigma of 0.02
 C15-C13 \\sim C15A-C13A
 with sigma of 0.04
 C15-C16 \\sim C15A-C16A
 with sigma of 0.02
 C15-C14 \\sim C15A-C14A
 with sigma of 0.02
 N3-C17 \\sim N3A-C17A
 with sigma of 0.04
 N3-C13 \\sim N3A-C13A
 with sigma of 0.04
 C11-C10 \\sim C11A-C10A
 with sigma of 0.02
 C12-C10 \\sim C12A-C10A
 with sigma of 0.04
 C13-C14 \\sim C13A-C14A
 with sigma of 0.02
 C18-C16 \\sim C18A-C16A
 with sigma of 0.04
 C18-C14 \\sim C18A-C14A
 with sigma of 0.04
 C17-C15 \\sim C17A-C15A
 with sigma of 0.04
 Dy1-C18 \\sim Dy1-C18A
 with sigma of 0.04
 Dy1-C17 \\sim Dy1-C17A
 with sigma of 0.04
 Dy1-C10 \\sim Dy1-C10A
 with sigma of 0.04
 Cl9-C15 \\sim Cl9A-C15A
 with sigma of 0.04
 C16-C14 \\sim C16A-C14A
 with sigma of 0.04
 Cl9-C13 \\sim Cl9A-C13A
 with sigma of 0.04
 C11-C13 \\sim C11A-C13A
 with sigma of 0.04
 Cl10-C17 \\sim Cl-C17A
 with sigma of 0.04
 Cl10-C15 \\sim Cl-C15A
 with sigma of 0.04
 O3-C18 \\sim O3A-C18A
 with sigma of 0.04
 O3-C16 \\sim O3A-C16A
 with sigma of 0.04
3. Uiso/Uaniso restraints and constraints
Cl10 \\sim O3 \\sim N3 \\sim C18 \\sim C17 \\sim C16 \\sim C11 \\sim C13 \\sim
C10 \\sim C16A \\sim C17A \\sim O3A \\sim C18A \\sim C13A \\sim C12A \\sim C11A
\\sim C10A \\sim N3A \\sim C15 \\sim Cl9 \\sim C14 \\sim Cl9A \\sim C14A \\sim
C12 \\sim C15A \\sim Cl: within 2A with sigma of 0.01 and sigma for terminal
atoms of 0.02 within 2A
O1 \\sim C26 \\sim C27 \\sim C21 \\sim C22 \\sim N1A \\sim C27A \\sim C26A
\\sim C25A \\sim C24A \\sim N1 \\sim C19 \\sim C20 \\sim O1A \\sim Cl5A \\sim
Cl6 \\sim C24 \\sim C23 \\sim C21A \\sim C22A \\sim C23A \\sim Cl6A \\sim Cl5
\\sim C25 \\sim C19A \\sim C20A: within 2A with sigma of 0.01 and sigma for
terminal atoms of 0.02 within 2A
C83 \\sim C84 \\sim N12: within 2A with sigma of 0.01 and sigma for terminal
atoms of 0.02 within 2A
N11 \\sim C82 \\sim C81: within 2A with sigma of 0.01 and sigma for terminal
atoms of 0.02 within 2A
C73 \\sim N74 \\sim C75 \\sim C76 \\sim C71 \\sim C72: within 2A with sigma of
0.01 and sigma for terminal atoms of 0.02 within 2A
Uanis(N11) \\sim Ueq, Uanis(C82) \\sim Ueq, Uanis(C81) \\sim Ueq, Uanis(N12)
\\sim Ueq, Uanis(C84) \\sim Ueq, Uanis(C83) \\sim Ueq: with sigma of 0.01 and
sigma for terminal atoms of 0.02
4. Rigid body (RIGU) restrains
 Cl10, O3, N3, C18, C17, C16, C17A, O3A, C18A, C13A, C12A, C11A, C10A, N3A,
 C12, C15, C13, C10, C14, N11, C14A, C16A, C11, Cl, Cl9, Cl9A, C15A
 with sigma for 1-2 distances of 0.004 and sigma for 1-3 distances of 0.004
 O1, C26, C27, N1A, C27A, C26A, C25A, N1, C19, C20, O1A, Cl5A, Cl6, C21, C22,
 C23, C22A, C24A, C23A, Cl6A, Cl5, C24, C25, C19A, C20A, C21A
 with sigma for 1-2 distances of 0.004 and sigma for 1-3 distances of 0.004
5. Others
 Sof(N1A)=Sof(C19A)=Sof(H19A)=Sof(C20A)=Sof(H20A)=Sof(C21A)=Sof(H21A)=
 Sof(C22A)=Sof(C27A)=Sof(C26A)=Sof(O1A)=Sof(C25A)=Sof(Cl5A)=Sof(C24A)=Sof(H24A)=
 Sof(C23A)=Sof(Cl6A)=1-FVAR(1)
 Sof(Cl6)=Sof(Cl5)=Sof(O1)=Sof(N1)=Sof(C26)=Sof(C27)=Sof(C19)=Sof(H19)=
 Sof(C21)=Sof(H21)=Sof(C22)=Sof(C20)=Sof(H20)=Sof(C24)=Sof(H24)=Sof(C25)=
 Sof(C23)=FVAR(1)
 Sof(Cl9A)=Sof(C14A)=Sof(C15A)=Sof(H15A)=Sof(C16A)=Sof(C17A)=Sof(O3A)=Sof(Cl)=
 Sof(C18A)=Sof(C13A)=Sof(C12A)=Sof(H12A)=Sof(C11A)=Sof(H11A)=Sof(C10A)=
 Sof(H10A)=Sof(N3A)=1-FVAR(2)
 Sof(Cl9)=Sof(Cl10)=Sof(O3)=Sof(N3)=Sof(C12)=Sof(H12)=Sof(C18)=Sof(C17)=
 Sof(C15)=Sof(H15)=Sof(C16)=Sof(C11)=Sof(H11)=Sof(C13)=Sof(C10)=Sof(H10)=
 Sof(C14)=FVAR(2)
6.a Riding coordinates:
 C77(H77A,H77B,H77C)
6.b Aromatic/amide H refined with riding coordinates:
 C55(H55), C59(H59), C58(H58), C70(H70), C56(H56), C33(H33), C69(H69),
 C51(H51), C28(H28), C66(H66), C12(H12), C65(H65), C64(H64), C62(H62), C61(H61),
  C67(H67), C46(H46), C37(H37), C30(H30), C47(H47), C48(H48), C39(H39),
 C38(H38), C42(H42), C29(H29), C15(H15), C19(H19), C11(H11), C21(H21), C1(H1),
 C6(H6), C20(H20), C24(H24), C10(H10), C2(H2), C72(H72), C76(H76), C75(H75),
 C73(H73), C3(H3), C19A(H19A), C20A(H20A), C21A(H21A), C24A(H24A), C15A(H15A),
 C12A(H12A), C11A(H11A), C10A(H10A)
6.c Fitted hexagon refined as free rotating group:
 C60(C65,C64,N63,C62,C61), C72(C71,C76,C75,N74,C73)
6.d Idealised Me refined as rotating group:
 C79(H79A,H79B,H79C), C83(H83A,H83B,H83C), C81(H81A,H81B,H81C)
;
_smtbx_masks_special_details
;
A solvent mask was calculated and 65 electrons were 
found in a volume of 434\%A^3^ in 1 void per unit cell. 
This is consistent with the presence of 
1[CH3CN], 1[H2O] per Formula Unit 
which account for 64 electrons 
per unit cell.
;
_smtbx_masks_void_probe_radius 1.2
_smtbx_masks_void_truncation_radius 1.2
_olex2_submission_special_instructions 'No special instructions were received'

loop_
_space_group_symop_operation_xyz
'x, y, z'
'-x, -y, -z'

loop_
_atom_site_label
_atom_site_type_symbol
_atom_site_fract_x
_atom_site_fract_y
_atom_site_fract_z
_atom_site_U_iso_or_equiv
_atom_site_adp_type
_atom_site_occupancy
_atom_site_site_symmetry_order
_atom_site_calc_flag
_atom_site_refinement_flags_posn
_atom_site_refinement_flags_adp
_atom_site_refinement_flags_occupancy
_atom_site_disorder_assembly
_atom_site_disorder_group
Dy2 Dy 0.52522(2) 0.71607(2) 0.68437(2) 0.02541(7) Uani 1 1 d . . . . .
Dy1 Dy 0.78818(2) 0.75726(2) 0.84708(2) 0.02835(7) Uani 1 1 d D . . . .
Cl11 Cl 0.82904(13) 0.68052(9) 0.55080(7) 0.0445(4) Uani 1 1 d . . . . .
Cl12 Cl 0.61362(15) 0.36716(9) 0.52669(8) 0.0512(4) Uani 1 1 d . . . . .
Cl2 Cl 0.63507(15) 0.99660(9) 0.61748(9) 0.0547(4) Uani 1 1 d . . . . .
Cl9 Cl 1.2916(5) 0.9476(2) 0.7000(3) 0.0524(10) Uani 0.811(3) 1 d D U P A 1
Cl4 Cl 0.18117(15) 0.54784(10) 0.78054(9) 0.0587(4) Uani 1 1 d . . . . .
Cl3 Cl 0.21972(16) 0.81665(12) 0.92828(8) 0.0620(5) Uani 1 1 d . . . . .
Cl1 Cl 0.18004(16) 0.91170(12) 0.48987(9) 0.0609(5) Uani 1 1 d . . . . .
Cl7 Cl 0.88766(17) 0.49974(10) 0.82811(10) 0.0633(5) Uani 1 1 d . . . . .
Cl6 Cl 0.4665(5) 0.8953(5) 1.0706(3) 0.0578(13) Uani 0.792(3) 1 d . U P A 1
Cl5 Cl 0.43026(19) 0.61362(11) 0.94616(10) 0.0507(6) Uani 0.792(3) 1 d . U P A 1
Cl10 Cl 1.09184(18) 1.04754(11) 0.87751(10) 0.0495(6) Uani 0.811(3) 1 d D U P A 1
Cl8 Cl 1.19162(18) 0.62091(14) 1.05753(11) 0.0844(7) Uani 1 1 d . . . . .
O7 O 0.5625(3) 0.8307(2) 0.64357(17) 0.0294(8) Uani 1 1 d . . . . .
O6 O 0.3721(3) 0.6528(2) 0.72755(17) 0.0328(8) Uani 1 1 d . . . . .
O8 O 0.6336(3) 0.6899(2) 0.61525(17) 0.0313(8) Uani 1 1 d . . . . .
O4 O 0.7193(3) 0.8032(2) 0.74969(16) 0.0297(8) Uani 1 1 d . . . . .
O5 O 0.6312(3) 0.6593(2) 0.76270(18) 0.0388(9) Uani 1 1 d . . . . .
N7 N 0.7899(4) 0.8615(2) 0.7248(2) 0.0280(9) Uani 1 1 d . . . . .
N5 N 0.4549(4) 0.5696(2) 0.6322(2) 0.0299(9) Uani 1 1 d . . . . .
O2 O 0.8191(4) 0.6422(2) 0.8529(2) 0.0508(11) Uani 1 1 d . . . . .
O1 O 0.6333(4) 0.7080(3) 0.8918(2) 0.0343(11) Uani 0.792(3) 1 d . U P A 1
N4 N 0.4762(4) 0.8073(3) 0.7629(2) 0.0339(10) Uani 1 1 d . . . . .
N6 N 0.3457(4) 0.7227(3) 0.6086(2) 0.0315(10) Uani 1 1 d . . . . .
N8 N 0.5853(4) 0.5832(2) 0.7709(2) 0.0332(10) Uani 1 1 d . . . . .
O3 O 0.9373(4) 0.8766(3) 0.8579(2) 0.0318(10) Uani 0.811(3) 1 d D U P A 1
C54 C 0.3615(5) 0.7937(3) 0.5889(2) 0.0296(11) Uani 1 1 d . . . . .
N1 N 0.7407(6) 0.8642(4) 0.9163(3) 0.0326(13) Uani 0.792(3) 1 d . U P A 1
N3 N 0.9513(6) 0.7569(4) 0.7831(3) 0.0336(12) Uani 0.811(3) 1 d D U P A 1
C34 C 0.7131(5) 0.6025(3) 0.5638(2) 0.0308(11) Uani 1 1 d . . . . .
C36 C 0.5353(4) 0.5524(3) 0.6018(2) 0.0283(11) Uani 1 1 d . . . . .
C55 C 0.8302(5) 0.8418(3) 0.6738(3) 0.0322(12) Uani 1 1 d . . . . .
H55 H 0.809186 0.787819 0.655754 0.039 Uiso 1 1 calc R U . . .
C59 C 0.8195(5) 0.9375(3) 0.7521(3) 0.0348(12) Uani 1 1 d . . . . .
H59 H 0.791199 0.950359 0.788667 0.042 Uiso 1 1 calc R U . . .
C49 C 0.2682(5) 0.8117(4) 0.5512(3) 0.0371(13) Uani 1 1 d . . . . .
C58 C 0.8906(5) 0.9959(3) 0.7266(3) 0.0365(13) Uani 1 1 d . . . . .
H58 H 0.910215 1.049384 0.745717 0.044 Uiso 1 1 calc R U . . .
C70 C 0.4938(5) 0.5608(3) 0.7999(3) 0.0381(13) Uani 1 1 d . . . . .
H70 H 0.463389 0.598561 0.816940 0.046 Uiso 1 1 calc R U . . .
C44 C 0.3374(5) 0.6874(3) 0.7725(3) 0.0325(12) Uani 1 1 d . . . . .
C35 C 0.6296(5) 0.6189(3) 0.5940(2) 0.0288(11) Uani 1 1 d . . . . .
C53 C 0.4804(5) 0.8508(3) 0.6105(2) 0.0303(11) Uani 1 1 d . . . . .
C56 C 0.9016(5) 0.8995(3) 0.6479(3) 0.0342(12) Uani 1 1 d . . . . .
H56 H 0.929083 0.884857 0.611481 0.041 Uiso 1 1 calc R U . . .
C31 C 0.5256(5) 0.4724(3) 0.5802(3) 0.0340(12) Uani 1 1 d . . . . .
C33 C 0.7072(5) 0.5246(3) 0.5427(3) 0.0348(12) Uani 1 1 d . . . . .
H33 H 0.765791 0.515776 0.522244 0.042 Uiso 1 1 calc R U . . .
C69 C 0.4449(6) 0.4821(3) 0.8044(3) 0.0429(14) Uani 1 1 d . . . . .
H69 H 0.379801 0.466140 0.824550 0.051 Uiso 1 1 calc R U . . .
C57 C 0.9351(4) 0.9794(3) 0.6736(3) 0.0313(12) Uani 1 1 d . . . . .
C51 C 0.4035(5) 0.9426(4) 0.5555(3) 0.0412(14) Uani 1 1 d . . . . .
H51 H 0.418130 0.993885 0.544529 0.049 Uiso 1 1 calc R U . . .
N2 N 0.9114(5) 0.7594(3) 0.9541(2) 0.0484(13) Uani 1 1 d . . . . .
C28 C 0.3639(5) 0.5095(3) 0.6400(3) 0.0350(12) Uani 1 1 d . . . . .
H28 H 0.307728 0.520735 0.661123 0.042 Uiso 1 1 calc R U . . .
C66 C 0.6318(5) 0.5310(3) 0.7484(3) 0.0375(13) Uani 1 1 d . . . . .
H66 H 0.697899 0.548286 0.729127 0.045 Uiso 1 1 calc R U . . .
C12 C 1.1204(10) 0.7780(5) 0.7064(5) 0.0410(19) Uani 0.811(3) 1 d D U P A 1
H12 H 1.178007 0.784121 0.681058 0.049 Uiso 0.811(3) 1 calc R U P A 1
C60 C 1.0131(4) 1.0429(2) 0.6452(2) 0.0381(13) Uani 1 1 d G . . . .
C65 C 1.0723(5) 1.02220(19) 0.6005(3) 0.081(3) Uani 1 1 d G . . . .
H65 H 1.066353 0.968717 0.589947 0.097 Uiso 1 1 calc R U . . .
C64 C 1.1402(5) 1.0797(3) 0.5712(3) 0.103(4) Uani 1 1 d G . . . .
H64 H 1.180619 1.065594 0.540691 0.124 Uiso 1 1 calc R U . . .
N63 N 1.1489(4) 1.1580(2) 0.5866(2) 0.0719(19) Uani 1 1 d G . . . .
C62 C 1.0897(4) 1.17871(18) 0.6313(2) 0.067(2) Uani 1 1 d G . . . .
H62 H 1.095601 1.232199 0.641841 0.080 Uiso 1 1 calc R U . . .
C61 C 1.0218(4) 1.1212(2) 0.6606(2) 0.0588(18) Uani 1 1 d G . . . .
H61 H 0.981333 1.135323 0.691097 0.071 Uiso 1 1 calc R U . . .
C67 C 0.5839(5) 0.4530(3) 0.7530(3) 0.0416(14) Uani 1 1 d . . . . .
H67 H 0.617420 0.416421 0.737066 0.050 Uiso 1 1 calc R U . . .
C45 C 0.3906(5) 0.7710(3) 0.7934(2) 0.0319(12) Uani 1 1 d . . . . .
C46 C 0.2395(5) 0.6672(3) 0.5913(3) 0.0365(13) Uani 1 1 d . . . . .
H46 H 0.228215 0.617720 0.605254 0.044 Uiso 1 1 calc R U . . .
C37 C 0.5282(5) 0.8854(3) 0.7788(3) 0.0390(13) Uani 1 1 d . . . . .
H37 H 0.585865 0.911485 0.756407 0.047 Uiso 1 1 calc R U . . .
C18 C 1.0316(6) 0.8307(4) 0.7844(3) 0.0313(13) Uani 0.811(3) 1 d D U P A 1
C30 C 0.4276(5) 0.4114(3) 0.5889(3) 0.0372(13) Uani 1 1 d . . . . .
H30 H 0.417305 0.357831 0.574690 0.045 Uiso 1 1 calc R U . . .
C40 C 0.3567(5) 0.8124(3) 0.8422(3) 0.0366(13) Uani 1 1 d . . . . .
C26 C 0.5961(8) 0.7481(5) 0.9324(4) 0.0332(15) Uani 0.792(3) 1 d . U P A 1
C47 C 0.1430(5) 0.6798(4) 0.5528(3) 0.0457(15) Uani 1 1 d . . . . .
H47 H 0.068129 0.638542 0.540483 0.055 Uiso 1 1 calc R U . . .
C27 C 0.6495(8) 0.8323(5) 0.9464(4) 0.0330(15) Uani 0.792(3) 1 d . U P A 1
C48 C 0.1563(5) 0.7506(4) 0.5332(3) 0.0431(14) Uani 1 1 d . . . . .
H48 H 0.090818 0.758990 0.507477 0.052 Uiso 1 1 calc R U . . .
C39 C 0.4167(6) 0.8942(4) 0.8578(3) 0.0448(15) Uani 1 1 d . . . . .
H39 H 0.397984 0.924502 0.890313 0.054 Uiso 1 1 calc R U . . .
C68 C 0.4872(5) 0.4265(3) 0.7808(3) 0.0387(13) Uani 1 1 d . . . . .
C50 C 0.2938(5) 0.8876(4) 0.5358(3) 0.0418(14) Uani 1 1 d . . . . .
C52 C 0.4951(5) 0.9244(3) 0.5920(3) 0.0369(13) Uani 1 1 d . . . . .
C43 C 0.2494(5) 0.6492(4) 0.8032(3) 0.0401(13) Uani 1 1 d . . . . .
C38 C 0.5022(5) 0.9304(4) 0.8264(3) 0.0434(14) Uani 1 1 d . . . . .
H38 H 0.543263 0.985738 0.837050 0.052 Uiso 1 1 calc R U . . .
C17 C 1.0205(6) 0.8932(4) 0.8269(3) 0.0310(12) Uani 0.811(3) 1 d D U P A 1
C77 C 0.6544(6) 0.8159(4) 0.5082(3) 0.0523(17) Uani 1 1 d . . . . .
H77A H 0.681991 0.772487 0.496171 0.079 Uiso 1 1 d R U . . .
H77B H 0.610811 0.803557 0.542241 0.079 Uiso 1 1 d R U . . .
H77C H 0.722611 0.864657 0.523841 0.079 Uiso 1 1 d R U . . .
C8 C 0.9010(6) 0.6353(4) 0.8968(3) 0.0440(14) Uani 1 1 d . . . . .
C42 C 0.2144(5) 0.6889(4) 0.8512(3) 0.0458(15) Uani 1 1 d . . . . .
H42 H 0.154417 0.660071 0.871071 0.055 Uiso 1 1 calc R U . . .
C29 C 0.3474(5) 0.4301(3) 0.6182(3) 0.0422(14) Uani 1 1 d . . . . .
H29 H 0.280109 0.389405 0.623901 0.051 Uiso 1 1 calc R U . . .
C7 C 0.9452(6) 0.5727(4) 0.8946(3) 0.0521(16) Uani 1 1 d . . . . .
C32 C 0.6177(5) 0.4626(3) 0.5518(3) 0.0346(12) Uani 1 1 d . . . . .
C41 C 0.2660(5) 0.7684(4) 0.8694(3) 0.0429(14) Uani 1 1 d . . . . .
C15 C 1.1859(6) 0.9834(4) 0.7902(4) 0.0375(14) Uani 0.811(3) 1 d D U P A 1
H15 H 1.237751 1.035743 0.792305 0.045 Uiso 0.811(3) 1 calc R U P A 1
C78 C 0.5777(6) 0.8260(4) 0.4534(4) 0.0520(16) Uani 1 1 d . . . . .
C9 C 0.9519(6) 0.6959(4) 0.9529(3) 0.0469(15) Uani 1 1 d . . . . .
C16 C 1.1026(6) 0.9687(4) 0.8299(3) 0.0357(13) Uani 0.811(3) 1 d D U P A 1
C19 C 0.7933(7) 0.9414(4) 0.9281(3) 0.0395(14) Uani 0.792(3) 1 d . U P A 1
H19 H 0.856391 0.963667 0.907791 0.047 Uiso 0.792(3) 1 calc R U P A 1
C11 C 1.0400(7) 0.7046(5) 0.7048(4) 0.0452(16) Uani 0.811(3) 1 d D U P A 1
H11 H 1.039190 0.659787 0.677445 0.054 Uiso 0.811(3) 1 calc R U P A 1
C13 C 1.1183(6) 0.8451(4) 0.7460(3) 0.0351(13) Uani 0.811(3) 1 d D U P A 1
C21 C 0.6723(8) 0.9610(5) 0.9993(5) 0.0424(17) Uani 0.792(3) 1 d . U P A 1
H21 H 0.649822 0.994935 1.027028 0.051 Uiso 0.792(3) 1 calc R U P A 1
C22 C 0.6131(6) 0.8786(4) 0.9901(3) 0.0366(13) Uani 0.792(3) 1 d . U P A 1
C1 C 0.9571(6) 0.8174(4) 1.0039(3) 0.0557(18) Uani 1 1 d . . . . .
H1 H 0.934777 0.862921 1.002067 0.067 Uiso 1 1 calc R U . . .
C6 C 1.0322(6) 0.5680(4) 0.9447(4) 0.0605(19) Uani 1 1 d . . . . .
H6 H 1.057911 0.523797 0.941628 0.073 Uiso 1 1 calc R U . . .
C20 C 0.7616(8) 0.9927(5) 0.9688(4) 0.0436(16) Uani 0.792(3) 1 d . U P A 1
H20 H 0.801123 1.048207 0.975037 0.052 Uiso 0.792(3) 1 calc R U P A 1
C24 C 0.4653(9) 0.7597(5) 1.0055(5) 0.0392(17) Uani 0.792(3) 1 d . U P A 1
H24 H 0.402210 0.734767 1.024973 0.047 Uiso 0.792(3) 1 calc R U P A 1
C25 C 0.5041(7) 0.7150(5) 0.9623(4) 0.0388(14) Uani 0.792(3) 1 d . U P A 1
C10 C 0.9588(7) 0.6976(4) 0.7446(4) 0.0434(15) Uani 0.811(3) 1 d D U P A 1
H10 H 0.904897 0.646268 0.743850 0.052 Uiso 0.811(3) 1 calc R U P A 1
C2 C 1.0364(7) 0.8157(5) 1.0593(4) 0.072(2) Uani 1 1 d . . . . .
H2 H 1.059019 0.855207 1.096314 0.087 Uiso 1 1 calc R U . . .
C14 C 1.1929(6) 0.9239(4) 0.7495(3) 0.0362(13) Uani 0.811(3) 1 d D U P A 1
C4 C 1.0410(6) 0.6911(4) 1.0046(3) 0.0553(18) Uani 1 1 d . . . . .
C72 C 0.4202(4) 0.2838(2) 0.73220(19) 0.0581(17) Uani 1 1 d G U . . .
H72 H 0.450749 0.299163 0.695934 0.070 Uiso 1 1 calc R U . . .
C71 C 0.4303(4) 0.34070(16) 0.7834(2) 0.0508(16) Uani 1 1 d G U . . .
C76 C 0.3855(5) 0.3182(2) 0.83644(19) 0.070(2) Uani 1 1 d G U . . .
H76 H 0.392429 0.357074 0.871406 0.084 Uiso 1 1 calc R U . . .
C75 C 0.3306(5) 0.2387(3) 0.8383(2) 0.082(2) Uani 1 1 d G U . . .
H75 H 0.300045 0.223264 0.874610 0.098 Uiso 1 1 calc R U . . .
N74 N 0.3205(4) 0.18173(17) 0.7872(3) 0.085(2) Uani 1 1 d G U . . .
C73 C 0.3653(4) 0.2043(2) 0.7341(2) 0.074(2) Uani 1 1 d G U . . .
H73 H 0.358363 0.165350 0.699138 0.088 Uiso 1 1 calc R U . . .
C5 C 1.0809(6) 0.6250(5) 0.9975(4) 0.0594(19) Uani 1 1 d . . . . .
N9 N 0.5216(7) 0.8352(5) 0.4092(4) 0.100(3) Uani 1 1 d . . . . .
C23 C 0.5204(7) 0.8395(5) 1.0186(4) 0.0407(15) Uani 0.792(3) 1 d . U P A 1
C3 C 1.0811(7) 0.7537(5) 1.0581(4) 0.072(2) Uani 1 1 d . . . . .
H3 H 1.139499 0.753231 1.093739 0.086 Uiso 1 1 calc R U . . .
C79 C 0.7677(9) 1.2292(6) 0.6274(5) 0.103(3) Uani 1 1 d . . . . .
H79A H 0.793171 1.190017 0.648604 0.155 Uiso 1 1 calc R U . . .
H79B H 0.828514 1.257758 0.605792 0.155 Uiso 1 1 calc R U . . .
H79C H 0.693019 1.202401 0.595632 0.155 Uiso 1 1 calc R U . . .
C82 C 0.6898(11) 1.1196(7) 0.7782(6) 0.111(3) Uani 1 1 d . U . . .
C83 C 0.6565(8) 0.5196(7) 0.9438(3) 0.096(3) Uani 1 1 d . U . . .
H83A H 0.572514 0.489277 0.939787 0.145 Uiso 1 1 calc R U . . .
H83B H 0.697835 0.483710 0.932334 0.145 Uiso 1 1 calc R U . . .
H83C H 0.663878 0.558700 0.914954 0.145 Uiso 1 1 calc R U . . .
C80 C 0.7502(8) 1.2848(6) 0.6754(5) 0.085(3) Uani 1 1 d . . . . .
N11 N 0.7721(10) 1.1116(7) 0.7946(5) 0.165(4) Uani 1 1 d . U . . .
C84 C 0.7071(11) 0.5583(7) 1.0077(6) 0.112(3) Uani 1 1 d . U . . .
C81 C 0.5839(10) 1.1342(7) 0.7561(5) 0.117(4) Uani 1 1 d . U . . .
H81A H 0.563232 1.124099 0.709016 0.176 Uiso 1 1 calc R U . . .
H81B H 0.594982 1.189402 0.771602 0.176 Uiso 1 1 calc R U . . .
H81C H 0.519837 1.099415 0.772510 0.176 Uiso 1 1 calc R U . . .
N10 N 0.7383(9) 1.3296(6) 0.7116(5) 0.134(4) Uani 1 1 d . . . . .
N12 N 0.7462(12) 0.5756(7) 1.0625(6) 0.172(5) Uani 1 1 d . U . . .
N1A N 0.618(3) 0.7356(18) 0.9195(15) 0.036(3) Uani 0.208(3) 1 d . U P A 2
C19A C 0.550(3) 0.6694(17) 0.9335(14) 0.042(3) Uani 0.208(3) 1 d . U P A 2
H19A H 0.550996 0.619439 0.916034 0.050 Uiso 0.208(3) 1 calc R U P A 2
C20A C 0.478(3) 0.676(2) 0.9743(15) 0.044(3) Uani 0.208(3) 1 d . U P A 2
H20A H 0.424094 0.628504 0.981979 0.053 Uiso 0.208(3) 1 calc R U P A 2
C21A C 0.478(4) 0.738(2) 1.001(2) 0.043(3) Uani 0.208(3) 1 d . U P A 2
H21A H 0.427556 0.735378 1.030369 0.051 Uiso 0.208(3) 1 calc R U P A 2
C22A C 0.543(3) 0.8093(17) 0.9930(14) 0.039(2) Uani 0.208(3) 1 d . U P A 2
C27A C 0.623(3) 0.808(2) 0.9484(19) 0.035(2) Uani 0.208(3) 1 d . U P A 2
C26A C 0.698(3) 0.8743(18) 0.9309(15) 0.035(2) Uani 0.208(3) 1 d . U P A 2
O1A O 0.7649(19) 0.8674(12) 0.8902(10) 0.037(3) Uani 0.208(3) 1 d . U P A 2
C25A C 0.703(3) 0.9526(18) 0.9614(15) 0.039(2) Uani 0.208(3) 1 d . U P A 2
Cl5A Cl 0.7953(8) 1.0344(4) 0.9443(4) 0.052(2) Uani 0.208(3) 1 d . U P A 2
C24A C 0.632(3) 0.953(2) 1.0069(18) 0.042(3) Uani 0.208(3) 1 d . U P A 2
H24A H 0.638927 1.003053 1.029435 0.050 Uiso 0.208(3) 1 calc R U P A 2
C23A C 0.557(3) 0.8890(19) 1.0197(14) 0.041(3) Uani 0.208(3) 1 d . U P A 2
Cl6A Cl 0.4986(19) 0.8938(18) 1.0844(11) 0.050(4) Uani 0.208(3) 1 d . U P A 2
Cl9A Cl 1.277(2) 0.9243(11) 0.6990(14) 0.053(4) Uani 0.189(3) 1 d D U P A 2
C14A C 1.164(2) 0.8700(13) 0.7305(13) 0.042(3) Uani 0.189(3) 1 d D U P A 2
C15A C 1.118(4) 0.7938(14) 0.702(2) 0.042(3) Uani 0.189(3) 1 d D U P A 2
H15A H 1.143181 0.778086 0.664880 0.051 Uiso 0.189(3) 1 calc R U P A 2
C16A C 1.033(2) 0.7367(11) 0.7248(13) 0.042(2) Uani 0.189(3) 1 d D U P A 2
C17A C 0.983(3) 0.7639(13) 0.7728(17) 0.038(3) Uani 0.189(3) 1 d D U P A 2
O3A O 0.9045(16) 0.7146(11) 0.7960(10) 0.044(3) Uani 0.189(3) 1 d D U P A 2
Cl Cl 0.9805(10) 0.6381(6) 0.6946(5) 0.078(3) Uani 0.189(3) 1 d D U P A 2
C18A C 1.036(3) 0.8451(12) 0.8035(14) 0.033(2) Uani 0.189(3) 1 d D U P A 2
C13A C 1.127(2) 0.9010(11) 0.7823(11) 0.035(2) Uani 0.189(3) 1 d D U P A 2
C12A C 1.164(3) 0.9800(14) 0.8146(13) 0.035(3) Uani 0.189(3) 1 d D U P A 2
H12A H 1.221776 1.020167 0.800974 0.042 Uiso 0.189(3) 1 calc R U P A 2
C11A C 1.118(2) 0.9995(14) 0.8647(13) 0.036(3) Uani 0.189(3) 1 d D U P A 2
H11A H 1.150549 1.051123 0.889397 0.043 Uiso 0.189(3) 1 calc R U P A 2
C10A C 1.023(2) 0.9423(11) 0.8791(12) 0.032(3) Uani 0.189(3) 1 d D U P A 2
H10A H 0.982907 0.957689 0.909539 0.039 Uiso 0.189(3) 1 calc R U P A 2
N3A N 0.9858(17) 0.8672(10) 0.8517(12) 0.031(3) Uani 0.189(3) 1 d D U P A 2

loop_
_atom_site_aniso_label
_atom_site_aniso_U_11
_atom_site_aniso_U_22
_atom_site_aniso_U_33
_atom_site_aniso_U_23
_atom_site_aniso_U_13
_atom_site_aniso_U_12
Dy2 0.02444(13) 0.02263(12) 0.02909(13) 0.00256(10) 0.01030(10) 0.00613(9)
Dy1 0.02822(14) 0.02359(12) 0.03255(14) 0.00248(10) 0.00746(10) 0.00825(10)
Cl11 0.0348(8) 0.0431(8) 0.0538(9) 0.0021(7) 0.0216(7) 0.0064(6)
Cl12 0.0613(10) 0.0367(8) 0.0592(10) -0.0042(7) 0.0170(8) 0.0231(7)
Cl2 0.0481(9) 0.0359(8) 0.0694(11) 0.0179(7) 0.0004(8) 0.0043(7)
Cl9 0.0425(17) 0.055(2) 0.0590(17) 0.0159(19) 0.0269(14) 0.0064(16)
Cl4 0.0453(9) 0.0470(9) 0.0811(12) 0.0159(9) 0.0312(9) 0.0013(7)
Cl3 0.0588(11) 0.0897(13) 0.0496(9) 0.0027(9) 0.0311(8) 0.0343(10)
Cl1 0.0551(10) 0.0770(12) 0.0620(11) 0.0213(9) 0.0046(8) 0.0398(9)
Cl7 0.0697(12) 0.0496(10) 0.0795(13) 0.0170(9) 0.0223(10) 0.0277(9)
Cl6 0.060(3) 0.0650(18) 0.056(3) -0.001(2) 0.030(2) 0.025(2)
Cl5 0.0534(12) 0.0373(10) 0.0644(13) 0.0078(9) 0.0366(10) 0.0071(9)
Cl10 0.0491(12) 0.0324(9) 0.0575(12) -0.0053(8) 0.0159(9) 0.0030(8)
Cl8 0.0562(12) 0.0949(16) 0.0980(16) 0.0522(13) -0.0007(11) 0.0195(11)
O7 0.0245(18) 0.0277(18) 0.038(2) 0.0096(16) 0.0084(15) 0.0094(15)
O6 0.030(2) 0.0324(19) 0.034(2) 0.0016(16) 0.0152(16) 0.0060(16)
O8 0.034(2) 0.0251(18) 0.034(2) -0.0024(15) 0.0155(16) 0.0072(15)
O4 0.0264(19) 0.0267(18) 0.0329(19) 0.0058(15) 0.0091(15) 0.0031(15)
O5 0.044(2) 0.0183(17) 0.044(2) 0.0074(16) -0.0017(18) 0.0024(16)
N7 0.023(2) 0.025(2) 0.031(2) 0.0043(18) 0.0060(18) 0.0018(17)
N5 0.026(2) 0.029(2) 0.031(2) 0.0016(18) 0.0103(18) 0.0040(18)
O2 0.059(3) 0.038(2) 0.055(3) 0.009(2) 0.003(2) 0.020(2)
O1 0.039(3) 0.028(2) 0.041(3) 0.005(2) 0.023(2) 0.011(2)
N4 0.031(2) 0.033(2) 0.038(3) 0.000(2) 0.012(2) 0.012(2)
N6 0.028(2) 0.031(2) 0.034(2) -0.0002(19) 0.0121(19) 0.0068(19)
N8 0.036(3) 0.021(2) 0.033(2) 0.0049(19) 0.000(2) 0.0015(19)
O3 0.029(2) 0.033(2) 0.031(2) 0.0038(18) 0.0105(19) 0.0045(18)
C54 0.033(3) 0.032(3) 0.027(3) 0.000(2) 0.010(2) 0.016(2)
N1 0.036(3) 0.031(2) 0.033(3) 0.002(2) 0.014(2) 0.011(2)
N3 0.035(3) 0.035(2) 0.035(3) 0.006(2) 0.012(2) 0.015(2)
C34 0.028(3) 0.032(3) 0.031(3) 0.001(2) 0.009(2) 0.009(2)
C36 0.028(3) 0.028(3) 0.026(3) 0.001(2) 0.004(2) 0.007(2)
C55 0.033(3) 0.026(3) 0.034(3) 0.003(2) 0.006(2) 0.007(2)
C59 0.030(3) 0.030(3) 0.040(3) -0.001(2) 0.008(2) 0.006(2)
C49 0.033(3) 0.048(3) 0.033(3) 0.003(3) 0.008(2) 0.019(3)
C58 0.033(3) 0.026(3) 0.045(3) 0.001(2) 0.006(2) 0.006(2)
C70 0.048(4) 0.033(3) 0.036(3) 0.007(2) 0.012(3) 0.015(3)
C44 0.026(3) 0.042(3) 0.033(3) 0.010(2) 0.012(2) 0.013(2)
C35 0.030(3) 0.029(3) 0.026(3) 0.001(2) 0.007(2) 0.010(2)
C53 0.034(3) 0.035(3) 0.027(3) 0.003(2) 0.012(2) 0.017(2)
C56 0.028(3) 0.032(3) 0.040(3) 0.008(2) 0.013(2) 0.004(2)
C31 0.040(3) 0.030(3) 0.030(3) 0.000(2) 0.007(2) 0.012(2)
C33 0.038(3) 0.040(3) 0.033(3) 0.003(2) 0.013(2) 0.020(3)
C69 0.048(4) 0.035(3) 0.048(4) 0.018(3) 0.020(3) 0.010(3)
C57 0.023(3) 0.028(3) 0.040(3) 0.013(2) 0.004(2) 0.005(2)
C51 0.052(4) 0.041(3) 0.037(3) 0.007(3) 0.005(3) 0.026(3)
N2 0.052(3) 0.038(3) 0.046(3) 0.009(2) -0.005(2) 0.011(2)
C28 0.027(3) 0.039(3) 0.035(3) 0.003(2) 0.011(2) 0.004(2)
C66 0.037(3) 0.032(3) 0.045(3) 0.010(3) 0.010(3) 0.014(2)
C12 0.040(3) 0.049(3) 0.041(3) 0.008(3) 0.010(3) 0.024(3)
C60 0.026(3) 0.039(3) 0.050(3) 0.015(3) 0.011(3) 0.008(2)
C65 0.094(6) 0.049(4) 0.119(7) 0.020(5) 0.078(6) 0.017(4)
C64 0.133(9) 0.052(5) 0.145(9) 0.032(5) 0.104(8) 0.014(5)
N63 0.064(4) 0.056(4) 0.102(5) 0.034(4) 0.040(4) 0.011(3)
C62 0.063(5) 0.042(4) 0.094(6) 0.024(4) 0.031(4) 0.005(3)
C61 0.059(4) 0.044(4) 0.074(5) 0.020(4) 0.027(4) 0.008(3)
C67 0.048(4) 0.029(3) 0.047(3) 0.003(3) 0.008(3) 0.014(3)
C45 0.029(3) 0.037(3) 0.030(3) 0.004(2) 0.006(2) 0.013(2)
C46 0.027(3) 0.034(3) 0.046(3) 0.002(3) 0.009(2) 0.009(2)
C37 0.034(3) 0.036(3) 0.048(3) 0.000(3) 0.016(3) 0.011(2)
C18 0.026(3) 0.037(3) 0.033(3) 0.006(2) 0.006(2) 0.013(2)
C30 0.044(3) 0.023(3) 0.038(3) -0.004(2) 0.006(3) 0.006(2)
C40 0.030(3) 0.043(3) 0.037(3) 0.001(3) 0.008(2) 0.014(3)
C26 0.037(3) 0.032(3) 0.035(3) 0.004(2) 0.015(2) 0.015(2)
C47 0.030(3) 0.051(4) 0.046(3) -0.003(3) 0.005(3) 0.005(3)
C27 0.037(3) 0.033(3) 0.032(3) 0.004(3) 0.012(2) 0.014(2)
C48 0.032(3) 0.062(4) 0.038(3) 0.003(3) 0.006(3) 0.021(3)
C39 0.049(4) 0.056(4) 0.036(3) -0.004(3) 0.008(3) 0.031(3)
C68 0.041(3) 0.024(3) 0.043(3) 0.010(2) 0.000(3) 0.004(2)
C50 0.043(3) 0.052(4) 0.037(3) 0.005(3) 0.005(3) 0.029(3)
C52 0.037(3) 0.033(3) 0.037(3) 0.006(2) 0.008(2) 0.008(2)
C43 0.030(3) 0.045(3) 0.045(3) 0.005(3) 0.013(3) 0.009(3)
C38 0.047(4) 0.039(3) 0.047(4) 0.000(3) 0.016(3) 0.017(3)
C17 0.028(3) 0.036(2) 0.032(3) 0.009(2) 0.007(2) 0.013(2)
C77 0.051(4) 0.059(4) 0.048(4) 0.016(3) 0.019(3) 0.013(3)
C8 0.043(4) 0.041(3) 0.048(4) 0.018(3) 0.008(3) 0.013(3)
C42 0.032(3) 0.067(4) 0.047(4) 0.018(3) 0.022(3) 0.019(3)
C29 0.043(3) 0.031(3) 0.042(3) 0.000(3) 0.010(3) 0.000(3)
C7 0.046(4) 0.042(4) 0.070(5) 0.019(3) 0.016(3) 0.012(3)
C32 0.042(3) 0.030(3) 0.031(3) -0.003(2) 0.008(2) 0.015(2)
C41 0.042(3) 0.061(4) 0.035(3) 0.010(3) 0.020(3) 0.023(3)
C15 0.026(3) 0.039(3) 0.044(3) 0.009(3) 0.008(2) 0.006(2)
C78 0.050(4) 0.044(4) 0.058(4) 0.008(3) 0.011(3) 0.011(3)
C9 0.043(4) 0.048(4) 0.048(4) 0.019(3) 0.013(3) 0.009(3)
C16 0.033(3) 0.035(3) 0.036(3) 0.003(2) 0.009(2) 0.007(2)
C19 0.047(3) 0.030(3) 0.042(3) 0.001(3) 0.017(3) 0.011(2)
C11 0.043(3) 0.049(3) 0.048(3) 0.003(3) 0.017(3) 0.020(3)
C13 0.031(3) 0.041(3) 0.036(3) 0.011(2) 0.009(2) 0.014(2)
C21 0.048(4) 0.036(3) 0.042(3) 0.001(3) 0.017(3) 0.011(3)
C22 0.041(3) 0.035(2) 0.038(3) 0.001(2) 0.017(2) 0.015(2)
C1 0.068(5) 0.066(5) 0.034(3) 0.012(3) 0.004(3) 0.028(4)
C6 0.046(4) 0.055(4) 0.091(6) 0.034(4) 0.027(4) 0.018(3)
C20 0.055(4) 0.032(3) 0.042(3) 0.000(3) 0.018(3) 0.011(3)
C24 0.041(3) 0.038(3) 0.045(3) 0.007(3) 0.025(3) 0.015(3)
C25 0.044(3) 0.034(3) 0.041(3) 0.008(3) 0.020(2) 0.010(2)
C10 0.043(3) 0.039(3) 0.048(3) 0.000(3) 0.013(3) 0.014(3)
C2 0.073(6) 0.076(6) 0.052(4) 0.007(4) -0.006(4) 0.018(5)
C14 0.027(3) 0.041(3) 0.040(3) 0.012(2) 0.011(2) 0.008(2)
C4 0.053(4) 0.056(4) 0.052(4) 0.027(3) 0.006(3) 0.010(3)
C72 0.062(4) 0.028(3) 0.072(4) 0.004(3) 0.001(3) 0.007(3)
C71 0.053(4) 0.029(3) 0.058(4) 0.015(3) -0.002(3) 0.003(3)
C76 0.082(5) 0.038(3) 0.076(4) 0.021(3) 0.015(4) 0.001(3)
C75 0.089(5) 0.046(4) 0.094(5) 0.032(4) 0.013(4) 0.001(4)
N74 0.085(4) 0.040(3) 0.106(5) 0.024(3) 0.002(4) -0.003(3)
C73 0.076(5) 0.029(3) 0.096(5) 0.008(3) -0.010(4) 0.008(3)
C5 0.051(4) 0.065(5) 0.066(5) 0.038(4) 0.011(4) 0.018(4)
N9 0.088(6) 0.104(6) 0.095(6) 0.026(5) -0.008(5) 0.028(5)
C23 0.045(3) 0.040(3) 0.042(3) 0.003(3) 0.021(3) 0.015(3)
C3 0.060(5) 0.081(6) 0.058(5) 0.023(4) -0.005(4) 0.011(4)
C79 0.114(8) 0.085(7) 0.111(8) -0.012(6) 0.054(7) 0.028(6)
C82 0.098(6) 0.134(6) 0.112(6) -0.008(5) 0.001(5) 0.073(5)
C83 0.081(6) 0.198(9) 0.046(4) 0.065(5) 0.032(4) 0.073(6)
C80 0.079(6) 0.082(6) 0.091(7) 0.004(5) 0.028(5) 0.022(5)
N11 0.144(8) 0.207(9) 0.136(7) -0.090(7) -0.048(6) 0.126(7)
C84 0.110(6) 0.105(6) 0.113(6) 0.028(6) 0.005(6) 0.034(5)
C81 0.108(7) 0.157(9) 0.123(8) 0.070(7) 0.045(6) 0.071(7)
N10 0.124(8) 0.124(8) 0.146(9) -0.049(7) 0.026(7) 0.053(7)
N12 0.201(10) 0.144(8) 0.133(8) 0.030(7) -0.004(8) 0.025(8)
N1A 0.040(4) 0.032(4) 0.038(4) 0.005(4) 0.016(4) 0.011(4)
C19A 0.045(5) 0.035(4) 0.044(5) 0.007(4) 0.016(4) 0.009(4)
C20A 0.047(5) 0.039(5) 0.046(5) 0.008(5) 0.019(4) 0.009(5)
C21A 0.045(5) 0.039(4) 0.044(5) 0.007(4) 0.019(4) 0.010(4)
C22A 0.043(4) 0.036(3) 0.039(4) 0.004(3) 0.018(3) 0.013(3)
C27A 0.040(4) 0.033(3) 0.036(4) 0.006(3) 0.014(3) 0.012(3)
C26A 0.040(4) 0.031(4) 0.037(4) 0.004(4) 0.015(4) 0.013(4)
O1A 0.041(5) 0.032(5) 0.039(6) 0.003(5) 0.016(4) 0.012(5)
C25A 0.047(4) 0.032(4) 0.040(4) 0.002(4) 0.017(4) 0.012(4)
Cl5A 0.062(5) 0.030(3) 0.066(5) 0.004(3) 0.032(4) 0.011(3)
C24A 0.049(5) 0.035(4) 0.041(5) -0.001(4) 0.019(4) 0.012(4)
C23A 0.047(5) 0.039(4) 0.040(4) 0.002(4) 0.020(4) 0.013(4)
Cl6A 0.057(9) 0.057(5) 0.046(8) -0.001(6) 0.031(6) 0.028(7)
Cl9A 0.046(7) 0.064(9) 0.056(6) 0.003(7) 0.026(5) 0.021(6)
C14A 0.037(4) 0.050(4) 0.041(4) 0.007(4) 0.010(4) 0.016(4)
C15A 0.038(5) 0.053(4) 0.041(5) 0.005(4) 0.010(4) 0.022(4)
C16A 0.039(4) 0.046(4) 0.044(4) 0.001(4) 0.010(4) 0.021(4)
C17A 0.034(5) 0.040(4) 0.042(4) -0.001(4) 0.008(4) 0.017(4)
O3A 0.039(5) 0.042(5) 0.051(6) -0.007(5) 0.011(5) 0.016(5)
Cl 0.082(6) 0.074(5) 0.076(6) -0.033(5) -0.009(5) 0.052(5)
C18A 0.029(4) 0.038(3) 0.035(4) 0.006(3) 0.007(3) 0.015(3)
C13A 0.029(3) 0.041(3) 0.037(4) 0.007(3) 0.007(3) 0.012(3)
C12A 0.027(5) 0.039(4) 0.037(5) 0.006(4) 0.008(4) 0.009(4)
C11A 0.029(4) 0.039(4) 0.038(5) 0.004(4) 0.009(4) 0.009(4)
C10A 0.029(4) 0.035(4) 0.034(4) 0.004(4) 0.008(4) 0.011(4)
N3A 0.026(5) 0.036(4) 0.032(4) 0.004(4) 0.006(4) 0.012(4)

loop_
_atom_type_symbol
_atom_type_description
_atom_type_scat_dispersion_real
_atom_type_scat_dispersion_imag
_atom_type_scat_source
C C 0.0033 0.0016 'International Tables Vol C Tables 4.2.6.8 and 6.1.1.4'
H H 0.0000 0.0000 'International Tables Vol C Tables 4.2.6.8 and 6.1.1.4'
Cl Cl 0.1484 0.1585 'International Tables Vol C Tables 4.2.6.8 and 6.1.1.4'
Dy Dy -0.1892 4.4098 'International Tables Vol C Tables 4.2.6.8 and 6.1.1.4'
N N 0.0061 0.0033 'International Tables Vol C Tables 4.2.6.8 and 6.1.1.4'
O O 0.0106 0.0060 'International Tables Vol C Tables 4.2.6.8 and 6.1.1.4'

loop_
_geom_angle_atom_site_label_1
_geom_angle_atom_site_label_2
_geom_angle_atom_site_label_3
_geom_angle
_geom_angle_site_symmetry_1
_geom_angle_site_symmetry_3
_geom_angle_publ_flag
O7 Dy2 O4 75.07(12) . . ?
O7 Dy2 O5 137.36(12) . . ?
O7 Dy2 N5 133.18(13) . . ?
O7 Dy2 N4 75.73(14) . . ?
O7 Dy2 N6 67.12(13) . . ?
O6 Dy2 O7 129.69(13) . . ?
O6 Dy2 O8 140.16(12) . . ?
O6 Dy2 O4 123.14(12) . . ?
O6 Dy2 O5 81.62(13) . . ?
O6 Dy2 N5 74.09(13) . . ?
O6 Dy2 N4 66.82(13) . . ?
O6 Dy2 N6 76.33(14) . . ?
O8 Dy2 O7 82.27(12) . . ?
O8 Dy2 O4 83.85(12) . . ?
O8 Dy2 O5 87.77(14) . . ?
O8 Dy2 N5 66.11(13) . . ?
O8 Dy2 N4 153.00(14) . . ?
O8 Dy2 N6 101.98(13) . . ?
O4 Dy2 N5 130.52(13) . . ?
O4 Dy2 N4 75.56(13) . . ?
O4 Dy2 N6 140.35(13) . . ?
O5 Dy2 O4 62.65(12) . . ?
O5 Dy2 N5 77.17(13) . . ?
O5 Dy2 N4 97.83(14) . . ?
O5 Dy2 N6 155.24(13) . . ?
N4 Dy2 N5 140.89(14) . . ?
N4 Dy2 N6 83.82(14) . . ?
N6 Dy2 N5 85.99(14) . . ?
O4 Dy1 O5 62.78(12) . . ?
O4 Dy1 N1 90.37(17) . . ?
O4 Dy1 N3 78.20(18) . . ?
O4 Dy1 N2 159.31(14) . . ?
O4 Dy1 N1A 108.5(7) . . ?
O4 Dy1 N3A 84.2(6) . . ?
O5 Dy1 N1 120.35(18) . . ?
O5 Dy1 N3 92.39(17) . . ?
O5 Dy1 N2 137.69(14) . . ?
O5 Dy1 N1A 85.7(7) . . ?
O5 Dy1 N3A 136.3(5) . . ?
O2 Dy1 O4 126.52(14) . . ?
O2 Dy1 O5 74.16(14) . . ?
O2 Dy1 O3 123.90(17) . . ?
O2 Dy1 N1 140.47(19) . . ?
O2 Dy1 N3 73.28(19) . . ?
O2 Dy1 N2 68.55(16) . . ?
O2 Dy1 N1A 97.8(7) . . ?
O2 Dy1 N3A 109.6(6) . . ?
O1 Dy1 O4 108.30(15) . . ?
O1 Dy1 O5 73.30(16) . . ?
O1 Dy1 O2 86.59(17) . . ?
O1 Dy1 O3 136.57(17) . . ?
O1 Dy1 N1 66.29(19) . . ?
O1 Dy1 N3 158.04(18) . . ?
O1 Dy1 N2 85.03(18) . . ?
O3 Dy1 O4 79.46(14) . . ?
O3 Dy1 O5 139.51(14) . . ?
O3 Dy1 N1 71.10(19) . . ?
O3 Dy1 N3 64.60(18) . . ?
O3 Dy1 N2 80.03(17) . . ?
N1 Dy1 N3 135.5(2) . . ?
N2 Dy1 N1 80.42(19) . . ?
N2 Dy1 N3 95.4(2) . . ?
N2 Dy1 N1A 80.3(7) . . ?
N2 Dy1 N3A 76.7(6) . . ?
O1A Dy1 O4 80.0(6) . . ?
O1A Dy1 O5 121.4(6) . . ?
O1A Dy1 O2 152.9(6) . . ?
O1A Dy1 N2 87.6(6) . . ?
O1A Dy1 N1A 64.3(9) . . ?
O1A Dy1 N3A 75.6(7) . . ?
O3A Dy1 O4 88.3(6) . . ?
O3A Dy1 O5 82.4(5) . . ?
O3A Dy1 O2 54.7(6) . . ?
O3A Dy1 N2 91.7(6) . . ?
O3A Dy1 N1A 152.1(8) . . ?
O3A Dy1 O1A 142.6(8) . . ?
O3A Dy1 N3A 67.9(7) . . ?
N3A Dy1 N1A 134.2(8) . . ?
C53 O7 Dy2 123.1(3) . . ?
C44 O6 Dy2 123.5(3) . . ?
C35 O8 Dy2 123.7(3) . . ?
Dy1 O4 Dy2 114.68(13) . . ?
N7 O4 Dy2 120.2(3) . . ?
N7 O4 Dy1 123.6(3) . . ?
Dy2 O5 Dy1 114.40(13) . . ?
N8 O5 Dy2 121.9(3) . . ?
N8 O5 Dy1 120.8(3) . . ?
C55 N7 O4 118.7(4) . . ?
C55 N7 C59 121.4(5) . . ?
C59 N7 O4 119.8(4) . . ?
C36 N5 Dy2 112.6(3) . . ?
C28 N5 Dy2 128.7(3) . . ?
C28 N5 C36 117.8(4) . . ?
C8 O2 Dy1 122.2(4) . . ?
C26 O1 Dy1 126.2(5) . . ?
C45 N4 Dy2 115.0(3) . . ?
C37 N4 Dy2 127.0(4) . . ?
C37 N4 C45 117.9(5) . . ?
C54 N6 Dy2 114.2(3) . . ?
C46 N6 Dy2 126.5(4) . . ?
C46 N6 C54 119.1(5) . . ?
C70 N8 O5 120.3(5) . . ?
C66 N8 O5 118.4(5) . . ?
C66 N8 C70 121.3(5) . . ?
C17 O3 Dy1 127.0(4) . . ?
N6 C54 C49 122.8(5) . . ?
N6 C54 C53 115.1(5) . . ?
C49 C54 C53 122.2(5) . . ?
C27 N1 Dy1 112.7(5) . . ?
C19 N1 Dy1 129.5(5) . . ?
C19 N1 C27 117.7(7) . . ?
C18 N3 Dy1 114.0(4) . . ?
C10 N3 Dy1 128.9(5) . . ?
C10 N3 C18 116.6(6) . . ?
C35 C34 Cl11 119.1(4) . . ?
C35 C34 C33 122.6(5) . . ?
C33 C34 Cl11 118.3(4) . . ?
N5 C36 C35 115.4(4) . . ?
N5 C36 C31 121.9(5) . . ?
C35 C36 C31 122.7(5) . . ?
N7 C55 H55 120.1 . . ?
N7 C55 C56 119.8(5) . . ?
C56 C55 H55 120.1 . . ?
N7 C59 H59 120.3 . . ?
N7 C59 C58 119.5(5) . . ?
C58 C59 H59 120.3 . . ?
C48 C49 C54 116.4(5) . . ?
C50 C49 C54 117.7(5) . . ?
C50 C49 C48 125.8(6) . . ?
C59 C58 H58 119.0 . . ?
C59 C58 C57 121.9(5) . . ?
C57 C58 H58 119.0 . . ?
N8 C70 H70 120.5 . . ?
N8 C70 C69 118.9(5) . . ?
C69 C70 H70 120.5 . . ?
O6 C44 C45 119.9(5) . . ?
O6 C44 C43 124.9(5) . . ?
C43 C44 C45 115.1(5) . . ?
O8 C35 C34 124.2(5) . . ?
O8 C35 C36 119.5(4) . . ?
C34 C35 C36 116.2(5) . . ?
O7 C53 C54 119.5(5) . . ?
O7 C53 C52 125.6(5) . . ?
C52 C53 C54 114.8(5) . . ?
C55 C56 H56 119.2 . . ?
C55 C56 C57 121.7(5) . . ?
C57 C56 H56 119.2 . . ?
C30 C31 C36 117.9(5) . . ?
C30 C31 C32 125.9(5) . . ?
C32 C31 C36 116.2(5) . . ?
C34 C33 H33 120.1 . . ?
C32 C33 C34 119.7(5) . . ?
C32 C33 H33 120.1 . . ?
C70 C69 H69 119.0 . . ?
C68 C69 C70 121.9(6) . . ?
C68 C69 H69 119.0 . . ?
C58 C57 C56 115.7(5) . . ?
C58 C57 C60 122.5(5) . . ?
C56 C57 C60 121.9(5) . . ?
C50 C51 H51 119.9 . . ?
C50 C51 C52 120.2(6) . . ?
C52 C51 H51 119.9 . . ?
C9 N2 Dy1 111.1(4) . . ?
C1 N2 Dy1 128.6(4) . . ?
C1 N2 C9 119.0(6) . . ?
N5 C28 H28 118.5 . . ?
N5 C28 C29 123.0(5) . . ?
C29 C28 H28 118.5 . . ?
N8 C66 H66 120.0 . . ?
N8 C66 C67 119.9(5) . . ?
C67 C66 H66 120.0 . . ?
C11 C12 H12 119.8 . . ?
C11 C12 C13 120.5(8) . . ?
C13 C12 H12 119.8 . . ?
C65 C60 C57 119.2(3) . . ?
C65 C60 C61 120.0 . . ?
C61 C60 C57 120.7(3) . . ?
C60 C65 H65 120.0 . . ?
C64 C65 C60 120.0 . . ?
C64 C65 H65 120.0 . . ?
C65 C64 H64 120.0 . . ?
N63 C64 C65 120.0 . . ?
N63 C64 H64 120.0 . . ?
C64 N63 C62 120.0 . . ?
N63 C62 H62 120.0 . . ?
C61 C62 N63 120.0 . . ?
C61 C62 H62 120.0 . . ?
C60 C61 H61 120.0 . . ?
C62 C61 C60 120.0 . . ?
C62 C61 H61 120.0 . . ?
C66 C67 H67 119.5 . . ?
C66 C67 C68 121.0(5) . . ?
C68 C67 H67 119.5 . . ?
N4 C45 C44 114.4(4) . . ?
N4 C45 C40 122.9(5) . . ?
C40 C45 C44 122.8(5) . . ?
N6 C46 H46 119.2 . . ?
N6 C46 C47 121.7(6) . . ?
C47 C46 H46 119.2 . . ?
N4 C37 H37 118.4 . . ?
N4 C37 C38 123.2(5) . . ?
C38 C37 H37 118.4 . . ?
N3 C18 C17 114.7(6) . . ?
N3 C18 C13 123.1(6) . . ?
C13 C18 C17 122.1(6) . . ?
C31 C30 H30 120.5 . . ?
C29 C30 C31 119.1(5) . . ?
C29 C30 H30 120.5 . . ?
C39 C40 C45 116.5(5) . . ?
C39 C40 C41 126.1(5) . . ?
C41 C40 C45 117.4(5) . . ?
O1 C26 C27 119.1(7) . . ?
O1 C26 C25 124.7(7) . . ?
C25 C26 C27 116.2(7) . . ?
C46 C47 H47 119.8 . . ?
C48 C47 C46 120.3(6) . . ?
C48 C47 H47 119.8 . . ?
N1 C27 C26 115.4(7) . . ?
N1 C27 C22 123.0(7) . . ?
C22 C27 C26 121.6(7) . . ?
C49 C48 H48 120.1 . . ?
C47 C48 C49 119.7(6) . . ?
C47 C48 H48 120.1 . . ?
C40 C39 H39 119.9 . . ?
C38 C39 C40 120.2(5) . . ?
C38 C39 H39 119.9 . . ?
C69 C68 C67 116.8(5) . . ?
C69 C68 C71 121.6(5) . . ?
C67 C68 C71 121.6(5) . . ?
C49 C50 Cl1 118.8(5) . . ?
C51 C50 Cl1 119.5(5) . . ?
C51 C50 C49 121.8(5) . . ?
C53 C52 Cl2 117.4(4) . . ?
C51 C52 Cl2 119.3(4) . . ?
C51 C52 C53 123.3(5) . . ?
C44 C43 Cl4 117.7(4) . . ?
C44 C43 C42 123.0(6) . . ?
C42 C43 Cl4 119.3(5) . . ?
C37 C38 H38 120.4 . . ?
C39 C38 C37 119.3(6) . . ?
C39 C38 H38 120.4 . . ?
O3 C17 C18 118.8(6) . . ?
O3 C17 C16 125.4(6) . . ?
C16 C17 C18 115.8(6) . . ?
H77A C77 H77B 109.4 . . ?
H77A C77 H77C 109.5 . . ?
H77B C77 H77C 109.5 . . ?
C78 C77 H77A 109.6 . . ?
C78 C77 H77B 109.4 . . ?
C78 C77 H77C 109.5 . . ?
O2 C8 C7 125.1(6) . . ?
O2 C8 C9 118.3(6) . . ?
C7 C8 C9 116.6(6) . . ?
C43 C42 H42 119.9 . . ?
C41 C42 C43 120.3(5) . . ?
C41 C42 H42 119.9 . . ?
C28 C29 H29 119.9 . . ?
C30 C29 C28 120.3(5) . . ?
C30 C29 H29 119.9 . . ?
C8 C7 Cl7 117.9(5) . . ?
C6 C7 Cl7 120.0(6) . . ?
C6 C7 C8 122.1(7) . . ?
C31 C32 Cl12 118.6(4) . . ?
C33 C32 Cl12 118.9(4) . . ?
C33 C32 C31 122.4(5) . . ?
C40 C41 Cl3 119.1(5) . . ?
C42 C41 Cl3 119.5(5) . . ?
C42 C41 C40 121.4(5) . . ?
C16 C15 H15 119.5 . . ?
C14 C15 H15 119.5 . . ?
C14 C15 C16 121.1(7) . . ?
N9 C78 C77 177.0(9) . . ?
N2 C9 C8 116.6(6) . . ?
N2 C9 C4 121.9(6) . . ?
C4 C9 C8 121.5(6) . . ?
C17 C16 Cl10 118.6(6) . . ?
C17 C16 C15 122.0(7) . . ?
C15 C16 Cl10 119.1(5) . . ?
N1 C19 H19 118.1 . . ?
N1 C19 C20 123.9(8) . . ?
C20 C19 H19 118.1 . . ?
C12 C11 H11 121.0 . . ?
C12 C11 C10 118.1(8) . . ?
C10 C11 H11 121.0 . . ?
C12 C13 C18 116.4(7) . . ?
C14 C13 C12 125.6(7) . . ?
C14 C13 C18 118.0(6) . . ?
C22 C21 H21 119.5 . . ?
C20 C21 H21 119.5 . . ?
C20 C21 C22 121.1(8) . . ?
C21 C22 C27 115.9(7) . . ?
C23 C22 C27 118.0(7) . . ?
C23 C22 C21 126.1(7) . . ?
N2 C1 H1 118.1 . . ?
N2 C1 C2 123.9(7) . . ?
C2 C1 H1 118.1 . . ?
C7 C6 H6 119.2 . . ?
C5 C6 C7 121.7(7) . . ?
C5 C6 H6 119.2 . . ?
C19 C20 H20 120.8 . . ?
C21 C20 C19 118.4(8) . . ?
C21 C20 H20 120.8 . . ?
C25 C24 H24 120.8 . . ?
C23 C24 H24 120.8 . . ?
C23 C24 C25 118.4(8) . . ?
C26 C25 Cl5 119.6(6) . . ?
C26 C25 C24 123.4(7) . . ?
C24 C25 Cl5 116.9(6) . . ?
N3 C10 C11 125.3(7) . . ?
N3 C10 H10 117.3 . . ?
C11 C10 H10 117.3 . . ?
C1 C2 H2 121.3 . . ?
C3 C2 C1 117.5(7) . . ?
C3 C2 H2 121.3 . . ?
C15 C14 Cl9 118.1(6) . . ?
C15 C14 C13 120.9(6) . . ?
C13 C14 Cl9 121.0(5) . . ?
C5 C4 C9 117.6(7) . . ?
C3 C4 C9 115.7(7) . . ?
C3 C4 C5 126.6(7) . . ?
C71 C72 H72 120.0 . . ?
C71 C72 C73 120.0 . . ?
C73 C72 H72 120.0 . . ?
C72 C71 C68 120.0(4) . . ?
C72 C71 C76 120.0 . . ?
C76 C71 C68 120.0(4) . . ?
C71 C76 H76 120.0 . . ?
C71 C76 C75 120.0 . . ?
C75 C76 H76 120.0 . . ?
C76 C75 H75 120.0 . . ?
N74 C75 C76 120.0 . . ?
N74 C75 H75 120.0 . . ?
C73 N74 C75 120.0 . . ?
C72 C73 H73 120.0 . . ?
N74 C73 C72 120.0 . . ?
N74 C73 H73 120.0 . . ?
C6 C5 Cl8 121.6(6) . . ?
C6 C5 C4 120.5(6) . . ?
C4 C5 Cl8 117.9(6) . . ?
C22 C23 Cl6 119.7(7) . . ?
C24 C23 Cl6 117.8(7) . . ?
C24 C23 C22 122.4(7) . . ?
C2 C3 C4 121.5(7) . . ?
C2 C3 H3 119.2 . . ?
C4 C3 H3 119.2 . . ?
H79A C79 H79B 109.5 . . ?
H79A C79 H79C 109.5 . . ?
H79B C79 H79C 109.5 . . ?
C80 C79 H79A 109.5 . . ?
C80 C79 H79B 109.5 . . ?
C80 C79 H79C 109.5 . . ?
N11 C82 C81 177.0(17) . . ?
H83A C83 H83B 109.5 . . ?
H83A C83 H83C 109.5 . . ?
H83B C83 H83C 109.5 . . ?
C84 C83 H83A 109.5 . . ?
C84 C83 H83B 109.5 . . ?
C84 C83 H83C 109.5 . . ?
N10 C80 C79 178.1(12) . . ?
N12 C84 C83 166.8(14) . . ?
C82 C81 H81A 109.5 . . ?
C82 C81 H81B 109.5 . . ?
C82 C81 H81C 109.5 . . ?
H81A C81 H81B 109.5 . . ?
H81A C81 H81C 109.5 . . ?
H81B C81 H81C 109.5 . . ?
C19A N1A Dy1 129(2) . . ?
C19A N1A C27A 121(3) . . ?
C27A N1A Dy1 109(2) . . ?
N1A C19A H19A 121.4 . . ?
N1A C19A C20A 117(3) . . ?
C20A C19A H19A 121.4 . . ?
C19A C20A H20A 117.8 . . ?
C21A C20A C19A 124(4) . . ?
C21A C20A H20A 117.8 . . ?
C20A C21A H21A 117.2 . . ?
C20A C21A C22A 126(4) . . ?
C22A C21A H21A 117.2 . . ?
C21A C22A C27A 114(3) . . ?
C21A C22A C23A 135(3) . . ?
C23A C22A C27A 112(3) . . ?
N1A C27A C22A 118(3) . . ?
N1A C27A C26A 117(3) . . ?
C26A C27A C22A 125(3) . . ?
C27A C26A C25A 118(3) . . ?
O1A C26A C27A 121(3) . . ?
O1A C26A C25A 122(3) . . ?
C26A O1A Dy1 128(2) . . ?
C26A C25A Cl5A 120(2) . . ?
C24A C25A C26A 117(3) . . ?
C24A C25A Cl5A 123(3) . . ?
C25A C24A H24A 118.2 . . ?
C23A C24A C25A 124(3) . . ?
C23A C24A H24A 118.2 . . ?
C22A C23A Cl6A 113(3) . . ?
C24A C23A C22A 125(3) . . ?
C24A C23A Cl6A 120(3) . . ?
C15A C14A Cl9A 112.3(16) . . ?
C15A C14A C13A 124.2(18) . . ?
C13A C14A Cl9A 123.5(16) . . ?
C14A C15A H15A 119.2 . . ?
C14A C15A C16A 122(2) . . ?
C16A C15A H15A 119.2 . . ?
C15A C16A Cl 123.8(16) . . ?
C17A C16A C15A 117.5(18) . . ?
C17A C16A Cl 118.5(14) . . ?
C16A C17A C18A 118.5(16) . . ?
O3A C17A C16A 120.5(17) . . ?
O3A C17A C18A 120.1(17) . . ?
C17A O3A Dy1 119.6(15) . . ?
C13A C18A C17A 122.6(15) . . ?
N3A C18A C17A 115.6(14) . . ?
N3A C18A C13A 121.6(16) . . ?
C14A C13A C18A 114.6(15) . . ?
C14A C13A C12A 129.5(17) . . ?
C12A C13A C18A 115.8(16) . . ?
C13A C12A H12A 119.3 . . ?
C11A C12A C13A 121(2) . . ?
C11A C12A H12A 119.3 . . ?
C12A C11A H11A 120.6 . . ?
C12A C11A C10A 119(2) . . ?
C10A C11A H11A 120.6 . . ?
C11A C10A H10A 119.0 . . ?
N3A C10A C11A 122.1(18) . . ?
N3A C10A H10A 119.0 . . ?
C18A N3A Dy1 108.6(11) . . ?
C10A N3A Dy1 128.7(14) . . ?
C10A N3A C18A 119.7(17) . . ?

loop_
_geom_bond_atom_site_label_1
_geom_bond_atom_site_label_2
_geom_bond_distance
_geom_bond_site_symmetry_2
_geom_bond_publ_flag
Dy2 O7 2.278(3) . ?
Dy2 O6 2.266(3) . ?
Dy2 O8 2.268(3) . ?
Dy2 O4 2.461(3) . ?
Dy2 O5 2.440(4) . ?
Dy2 N5 2.579(4) . ?
Dy2 N4 2.526(4) . ?
Dy2 N6 2.527(5) . ?
Dy1 O4 2.432(4) . ?
Dy1 O5 2.460(4) . ?
Dy1 O2 2.246(4) . ?
Dy1 O1 2.244(5) . ?
Dy1 O3 2.300(4) . ?
Dy1 N1 2.601(7) . ?
Dy1 N3 2.615(6) . ?
Dy1 N2 2.496(5) . ?
Dy1 N1A 2.76(3) . ?
Dy1 O1A 2.24(2) . ?
Dy1 O3A 2.216(14) . ?
Dy1 N3A 2.572(16) . ?
Cl11 C34 1.739(5) . ?
Cl12 C32 1.744(5) . ?
Cl2 C52 1.741(6) . ?
Cl9 C14 1.728(8) . ?
Cl4 C43 1.734(6) . ?
Cl3 C41 1.742(6) . ?
Cl1 C50 1.752(6) . ?
Cl7 C7 1.718(7) . ?
Cl6 C23 1.779(10) . ?
Cl5 C25 1.736(8) . ?
Cl10 C16 1.727(7) . ?
Cl8 C5 1.717(7) . ?
O7 C53 1.291(6) . ?
O6 C44 1.303(6) . ?
O8 C35 1.305(6) . ?
O4 N7 1.357(5) . ?
O5 N8 1.357(5) . ?
N7 C55 1.338(6) . ?
N7 C59 1.350(6) . ?
N5 C36 1.369(6) . ?
N5 C28 1.334(6) . ?
O2 C8 1.290(7) . ?
O1 C26 1.312(8) . ?
N4 C45 1.358(7) . ?
N4 C37 1.332(7) . ?
N6 C54 1.360(7) . ?
N6 C46 1.324(7) . ?
N8 C70 1.344(7) . ?
N8 C66 1.342(7) . ?
O3 C17 1.285(8) . ?
C54 C49 1.419(7) . ?
C54 C53 1.449(7) . ?
N1 C27 1.383(11) . ?
N1 C19 1.316(9) . ?
N3 C18 1.379(9) . ?
N3 C10 1.327(9) . ?
C34 C35 1.393(7) . ?
C34 C33 1.416(7) . ?
C36 C35 1.425(7) . ?
C36 C31 1.439(7) . ?
C55 H55 0.9500 . ?
C55 C56 1.368(7) . ?
C59 H59 0.9500 . ?
C59 C58 1.367(8) . ?
C49 C48 1.416(8) . ?
C49 C50 1.397(8) . ?
C58 H58 0.9500 . ?
C58 C57 1.392(8) . ?
C70 H70 0.9500 . ?
C70 C69 1.381(8) . ?
C44 C45 1.434(7) . ?
C44 C43 1.392(7) . ?
C53 C52 1.395(8) . ?
C56 H56 0.9500 . ?
C56 C57 1.398(7) . ?
C31 C30 1.402(8) . ?
C31 C32 1.421(8) . ?
C33 H33 0.9500 . ?
C33 C32 1.352(8) . ?
C69 H69 0.9500 . ?
C69 C68 1.366(8) . ?
C57 C60 1.500(6) . ?
C51 H51 0.9500 . ?
C51 C50 1.353(8) . ?
C51 C52 1.394(8) . ?
N2 C9 1.389(8) . ?
N2 C1 1.324(8) . ?
C28 H28 0.9500 . ?
C28 C29 1.405(8) . ?
C66 H66 0.9500 . ?
C66 C67 1.369(8) . ?
C12 H12 0.9500 . ?
C12 C11 1.372(11) . ?
C12 C13 1.423(10) . ?
C60 C65 1.3900 . ?
C60 C61 1.3900 . ?
C65 H65 0.9500 . ?
C65 C64 1.3900 . ?
C64 H64 0.9500 . ?
C64 N63 1.3900 . ?
N63 C62 1.3900 . ?
C62 H62 0.9500 . ?
C62 C61 1.3900 . ?
C61 H61 0.9500 . ?
C67 H67 0.9500 . ?
C67 C68 1.388(8) . ?
C45 C40 1.424(7) . ?
C46 H46 0.9500 . ?
C46 C47 1.407(8) . ?
C37 H37 0.9500 . ?
C37 C38 1.388(7) . ?
C18 C17 1.439(10) . ?
C18 C13 1.431(9) . ?
C30 H30 0.9500 . ?
C30 C29 1.364(8) . ?
C40 C39 1.402(8) . ?
C40 C41 1.402(8) . ?
C26 C27 1.432(11) . ?
C26 C25 1.391(11) . ?
C47 H47 0.9500 . ?
C47 C48 1.359(9) . ?
C27 C22 1.419(11) . ?
C48 H48 0.9500 . ?
C39 H39 0.9500 . ?
C39 C38 1.371(9) . ?
C68 C71 1.498(6) . ?
C43 C42 1.402(8) . ?
C38 H38 0.9500 . ?
C17 C16 1.402(9) . ?
C77 H77A 0.9799 . ?
C77 H77B 0.9800 . ?
C77 H77C 0.9799 . ?
C77 C78 1.431(10) . ?
C8 C7 1.404(9) . ?
C8 C9 1.442(9) . ?
C42 H42 0.9500 . ?
C42 C41 1.360(9) . ?
C29 H29 0.9500 . ?
C7 C6 1.397(10) . ?
C15 H15 0.9500 . ?
C15 C16 1.418(10) . ?
C15 C14 1.353(10) . ?
C78 N9 1.125(9) . ?
C9 C4 1.437(9) . ?
C19 H19 0.9500 . ?
C19 C20 1.403(10) . ?
C11 H11 0.9500 . ?
C11 C10 1.404(10) . ?
C13 C14 1.414(9) . ?
C21 H21 0.9500 . ?
C21 C22 1.412(11) . ?
C21 C20 1.371(12) . ?
C22 C23 1.406(10) . ?
C1 H1 0.9500 . ?
C1 C2 1.400(10) . ?
C6 H6 0.9500 . ?
C6 C5 1.356(10) . ?
C20 H20 0.9500 . ?
C24 H24 0.9500 . ?
C24 C25 1.414(10) . ?
C24 C23 1.361(12) . ?
C10 H10 0.9500 . ?
C2 H2 0.9500 . ?
C2 C3 1.396(11) . ?
C4 C5 1.436(10) . ?
C4 C3 1.425(10) . ?
C72 H72 0.9500 . ?
C72 C71 1.3900 . ?
C72 C73 1.3900 . ?
C71 C76 1.3900 . ?
C76 H76 0.9500 . ?
C76 C75 1.3900 . ?
C75 H75 0.9500 . ?
C75 N74 1.3900 . ?
N74 C73 1.3900 . ?
C73 H73 0.9500 . ?
C3 H3 0.9500 . ?
C79 H79A 0.9800 . ?
C79 H79B 0.9800 . ?
C79 H79C 0.9800 . ?
C79 C80 1.460(12) . ?
C82 N11 1.063(12) . ?
C82 C81 1.412(13) . ?
C83 H83A 0.9800 . ?
C83 H83B 0.9800 . ?
C83 H83C 0.9800 . ?
C83 C84 1.407(14) . ?
C80 N10 1.130(11) . ?
C84 N12 1.158(14) . ?
C81 H81A 0.9800 . ?
C81 H81B 0.9800 . ?
C81 H81C 0.9800 . ?
N1A C19A 1.32(4) . ?
N1A C27A 1.37(5) . ?
C19A H19A 0.9500 . ?
C19A C20A 1.37(4) . ?
C20A H20A 0.9500 . ?
C20A C21A 1.21(5) . ?
C21A H21A 0.9500 . ?
C21A C22A 1.33(5) . ?
C22A C27A 1.50(5) . ?
C22A C23A 1.44(4) . ?
C27A C26A 1.39(4) . ?
C26A O1A 1.32(4) . ?
C26A C25A 1.48(4) . ?
C25A Cl5A 1.67(3) . ?
C25A C24A 1.42(4) . ?
C24A H24A 0.9500 . ?
C24A C23A 1.32(5) . ?
C23A Cl6A 1.68(4) . ?
Cl9A C14A 1.713(17) . ?
C14A C15A 1.35(2) . ?
C14A C13A 1.402(17) . ?
C15A H15A 0.9500 . ?
C15A C16A 1.41(2) . ?
C16A C17A 1.409(18) . ?
C16A Cl 1.709(17) . ?
C17A O3A 1.294(18) . ?
C17A C18A 1.437(19) . ?
C18A C13A 1.422(17) . ?
C18A N3A 1.380(18) . ?
C13A C12A 1.420(19) . ?
C12A H12A 0.9500 . ?
C12A C11A 1.36(2) . ?
C11A H11A 0.9500 . ?
C11A C10A 1.397(19) . ?
C10A H10A 0.9500 . ?
C10A N3A 1.326(18) . ?

loop_
_geom_torsion_atom_site_label_1
_geom_torsion_atom_site_label_2
_geom_torsion_atom_site_label_3
_geom_torsion_atom_site_label_4
_geom_torsion
_geom_torsion_site_symmetry_1
_geom_torsion_site_symmetry_2
_geom_torsion_site_symmetry_3
_geom_torsion_site_symmetry_4
_geom_torsion_publ_flag
Dy2 O7 C53 C54 -10.3(6) . . . . ?
Dy2 O7 C53 C52 170.5(4) . . . . ?
Dy2 O6 C44 C45 5.2(7) . . . . ?
Dy2 O6 C44 C43 -175.2(4) . . . . ?
Dy2 O8 C35 C34 -164.8(4) . . . . ?
Dy2 O8 C35 C36 14.7(6) . . . . ?
Dy2 O4 N7 C55 -62.7(5) . . . . ?
Dy2 O4 N7 C59 118.2(4) . . . . ?
Dy2 O5 N8 C70 -72.1(5) . . . . ?
Dy2 O5 N8 C66 106.5(5) . . . . ?
Dy2 N5 C36 C35 -11.2(5) . . . . ?
Dy2 N5 C36 C31 167.9(4) . . . . ?
Dy2 N5 C28 C29 -168.0(4) . . . . ?
Dy2 N4 C45 C44 -3.9(6) . . . . ?
Dy2 N4 C45 C40 175.9(4) . . . . ?
Dy2 N4 C37 C38 -174.6(4) . . . . ?
Dy2 N6 C54 C49 -173.9(4) . . . . ?
Dy2 N6 C54 C53 4.6(5) . . . . ?
Dy2 N6 C46 C47 174.7(4) . . . . ?
Dy1 O4 N7 C55 102.4(4) . . . . ?
Dy1 O4 N7 C59 -76.6(5) . . . . ?
Dy1 O5 N8 C70 87.5(5) . . . . ?
Dy1 O5 N8 C66 -93.9(5) . . . . ?
Dy1 O2 C8 C7 -163.2(5) . . . . ?
Dy1 O2 C8 C9 17.0(8) . . . . ?
Dy1 O1 C26 C27 6.4(11) . . . . ?
Dy1 O1 C26 C25 -175.9(6) . . . . ?
Dy1 O3 C17 C18 -6.0(9) . . . . ?
Dy1 O3 C17 C16 172.9(5) . . . . ?
Dy1 N1 C27 C26 -2.2(9) . . . . ?
Dy1 N1 C27 C22 175.7(7) . . . . ?
Dy1 N1 C19 C20 -177.3(6) . . . . ?
Dy1 N3 C18 C17 7.4(8) . . . . ?
Dy1 N3 C18 C13 -171.6(6) . . . . ?
Dy1 N3 C10 C11 170.4(6) . . . . ?
Dy1 N2 C9 C8 -10.5(7) . . . . ?
Dy1 N2 C9 C4 168.8(5) . . . . ?
Dy1 N2 C1 C2 -172.3(6) . . . . ?
Dy1 N1A C19A C20A 176(2) . . . . ?
Dy1 N1A C27A C22A -177(2) . . . . ?
Dy1 N1A C27A C26A 7(4) . . . . ?
Cl11 C34 C35 O8 -1.9(7) . . . . ?
Cl11 C34 C35 C36 178.5(4) . . . . ?
Cl11 C34 C33 C32 -179.6(4) . . . . ?
Cl4 C43 C42 C41 -179.5(5) . . . . ?
Cl7 C7 C6 C5 179.0(6) . . . . ?
O7 C53 C52 Cl2 -1.9(7) . . . . ?
O7 C53 C52 C51 179.3(5) . . . . ?
O6 C44 C45 N4 -0.3(7) . . . . ?
O6 C44 C45 C40 179.9(5) . . . . ?
O6 C44 C43 Cl4 0.5(8) . . . . ?
O6 C44 C43 C42 -179.6(5) . . . . ?
O4 N7 C55 C56 -180.0(5) . . . . ?
O4 N7 C59 C58 -179.9(5) . . . . ?
O5 N8 C70 C69 176.5(5) . . . . ?
O5 N8 C66 C67 -176.8(5) . . . . ?
N7 C55 C56 C57 0.6(8) . . . . ?
N7 C59 C58 C57 -0.8(8) . . . . ?
N5 C36 C35 O8 -0.3(7) . . . . ?
N5 C36 C35 C34 179.2(5) . . . . ?
N5 C36 C31 C30 2.5(8) . . . . ?
N5 C36 C31 C32 -177.3(5) . . . . ?
N5 C28 C29 C30 1.5(9) . . . . ?
O2 C8 C7 Cl7 0.9(9) . . . . ?
O2 C8 C7 C6 -178.5(6) . . . . ?
O2 C8 C9 N2 -2.5(9) . . . . ?
O2 C8 C9 C4 178.2(6) . . . . ?
O1 C26 C27 N1 -2.0(12) . . . . ?
O1 C26 C27 C22 -179.8(8) . . . . ?
O1 C26 C25 Cl5 0.0(12) . . . . ?
O1 C26 C25 C24 -179.5(8) . . . . ?
N4 C45 C40 C39 0.0(8) . . . . ?
N4 C45 C40 C41 179.2(5) . . . . ?
N4 C37 C38 C39 -2.0(10) . . . . ?
N6 C54 C49 C48 -1.7(8) . . . . ?
N6 C54 C49 C50 177.6(5) . . . . ?
N6 C54 C53 O7 2.8(7) . . . . ?
N6 C54 C53 C52 -177.9(4) . . . . ?
N6 C46 C47 C48 -1.2(9) . . . . ?
N8 C70 C69 C68 0.5(9) . . . . ?
N8 C66 C67 C68 0.2(9) . . . . ?
O3 C17 C16 Cl10 -1.3(10) . . . . ?
O3 C17 C16 C15 -174.8(7) . . . . ?
C54 N6 C46 C47 0.4(8) . . . . ?
C54 C49 C48 C47 0.9(8) . . . . ?
C54 C49 C50 Cl1 -179.6(4) . . . . ?
C54 C49 C50 C51 0.3(9) . . . . ?
C54 C53 C52 Cl2 178.8(4) . . . . ?
C54 C53 C52 C51 0.0(8) . . . . ?
N1 C27 C22 C21 2.8(13) . . . . ?
N1 C27 C22 C23 -179.0(8) . . . . ?
N1 C19 C20 C21 1.4(13) . . . . ?
N3 C18 C17 O3 -2.1(10) . . . . ?
N3 C18 C17 C16 178.9(7) . . . . ?
N3 C18 C13 C12 -1.6(12) . . . . ?
N3 C18 C13 C14 177.5(7) . . . . ?
C34 C33 C32 Cl12 -178.9(4) . . . . ?
C34 C33 C32 C31 2.2(9) . . . . ?
C36 N5 C28 C29 -0.2(8) . . . . ?
C36 C31 C30 C29 -1.1(8) . . . . ?
C36 C31 C32 Cl12 178.2(4) . . . . ?
C36 C31 C32 C33 -2.9(8) . . . . ?
C55 N7 C59 C58 1.1(8) . . . . ?
C55 C56 C57 C58 -0.3(8) . . . . ?
C55 C56 C57 C60 -179.8(5) . . . . ?
C59 N7 C55 C56 -0.9(8) . . . . ?
C59 C58 C57 C56 0.5(8) . . . . ?
C59 C58 C57 C60 180.0(5) . . . . ?
C49 C54 C53 O7 -178.7(4) . . . . ?
C49 C54 C53 C52 0.6(7) . . . . ?
C58 C57 C60 C65 167.9(4) . . . . ?
C58 C57 C60 C61 -15.4(7) . . . . ?
C70 N8 C66 C67 1.8(8) . . . . ?
C70 C69 C68 C67 1.3(9) . . . . ?
C70 C69 C68 C71 -177.3(5) . . . . ?
C44 C45 C40 C39 179.8(5) . . . . ?
C44 C45 C40 C41 -1.1(8) . . . . ?
C44 C43 C42 C41 0.6(10) . . . . ?
C35 C34 C33 C32 -0.1(8) . . . . ?
C35 C36 C31 C30 -178.5(5) . . . . ?
C35 C36 C31 C32 1.7(8) . . . . ?
C53 C54 C49 C48 179.9(5) . . . . ?
C53 C54 C49 C50 -0.8(8) . . . . ?
C56 C57 C60 C65 -12.7(6) . . . . ?
C56 C57 C60 C61 164.1(4) . . . . ?
C31 C36 C35 O8 -179.4(5) . . . . ?
C31 C36 C35 C34 0.2(8) . . . . ?
C31 C30 C29 C28 -0.8(9) . . . . ?
C33 C34 C35 O8 178.5(5) . . . . ?
C33 C34 C35 C36 -1.0(8) . . . . ?
C69 C68 C71 C72 141.5(5) . . . . ?
C69 C68 C71 C76 -37.2(7) . . . . ?
C57 C60 C65 C64 176.7(4) . . . . ?
C57 C60 C61 C62 -176.7(4) . . . . ?
N2 C9 C4 C5 -177.2(6) . . . . ?
N2 C9 C4 C3 2.7(10) . . . . ?
N2 C1 C2 C3 8.5(12) . . . . ?
C28 N5 C36 C35 179.1(5) . . . . ?
C28 N5 C36 C31 -1.9(7) . . . . ?
C66 N8 C70 C69 -2.1(8) . . . . ?
C66 C67 C68 C69 -1.7(9) . . . . ?
C66 C67 C68 C71 177.0(5) . . . . ?
C12 C11 C10 N3 1.6(13) . . . . ?
C12 C13 C14 Cl9 4.3(12) . . . . ?
C12 C13 C14 C15 -178.0(9) . . . . ?
C60 C65 C64 N63 0.0 . . . . ?
C65 C60 C61 C62 0.0 . . . . ?
C65 C64 N63 C62 0.0 . . . . ?
C64 N63 C62 C61 0.0 . . . . ?
N63 C62 C61 C60 0.0 . . . . ?
C61 C60 C65 C64 0.0 . . . . ?
C67 C68 C71 C72 -37.1(7) . . . . ?
C67 C68 C71 C76 144.1(5) . . . . ?
C45 N4 C37 C38 2.5(9) . . . . ?
C45 C44 C43 Cl4 -179.9(4) . . . . ?
C45 C44 C43 C42 0.0(9) . . . . ?
C45 C40 C39 C38 0.6(9) . . . . ?
C45 C40 C41 Cl3 -178.9(4) . . . . ?
C45 C40 C41 C42 1.7(9) . . . . ?
C46 N6 C54 C49 1.1(7) . . . . ?
C46 N6 C54 C53 179.6(5) . . . . ?
C46 C47 C48 C49 0.5(9) . . . . ?
C37 N4 C45 C44 178.7(5) . . . . ?
C37 N4 C45 C40 -1.6(8) . . . . ?
C18 N3 C10 C11 -1.1(12) . . . . ?
C18 C17 C16 Cl10 177.6(5) . . . . ?
C18 C17 C16 C15 4.2(10) . . . . ?
C18 C13 C14 Cl9 -174.7(6) . . . . ?
C18 C13 C14 C15 3.0(11) . . . . ?
C30 C31 C32 Cl12 -1.6(8) . . . . ?
C30 C31 C32 C33 177.3(6) . . . . ?
C40 C39 C38 C37 0.3(9) . . . . ?
C26 C27 C22 C21 -179.5(8) . . . . ?
C26 C27 C22 C23 -1.4(12) . . . . ?
C27 N1 C19 C20 -0.5(12) . . . . ?
C27 C26 C25 Cl5 177.8(6) . . . . ?
C27 C26 C25 C24 -1.6(13) . . . . ?
C27 C22 C23 Cl6 -176.8(7) . . . . ?
C27 C22 C23 C24 -0.2(13) . . . . ?
C48 C49 C50 Cl1 -0.3(8) . . . . ?
C48 C49 C50 C51 179.6(6) . . . . ?
C39 C40 C41 Cl3 0.1(9) . . . . ?
C39 C40 C41 C42 -179.3(6) . . . . ?
C68 C71 C76 C75 178.8(5) . . . . ?
C50 C49 C48 C47 -178.4(6) . . . . ?
C50 C51 C52 Cl2 -179.3(5) . . . . ?
C50 C51 C52 C53 -0.5(9) . . . . ?
C52 C51 C50 Cl1 -179.8(4) . . . . ?
C52 C51 C50 C49 0.3(9) . . . . ?
C43 C44 C45 N4 -180.0(5) . . . . ?
C43 C44 C45 C40 0.2(8) . . . . ?
C43 C42 C41 Cl3 179.1(5) . . . . ?
C43 C42 C41 C40 -1.5(10) . . . . ?
C17 C18 C13 C12 179.5(8) . . . . ?
C17 C18 C13 C14 -1.4(11) . . . . ?
C8 C7 C6 C5 -1.7(11) . . . . ?
C8 C9 C4 C5 2.1(10) . . . . ?
C8 C9 C4 C3 -178.0(6) . . . . ?
C7 C8 C9 N2 177.7(6) . . . . ?
C7 C8 C9 C4 -1.6(9) . . . . ?
C7 C6 C5 Cl8 -177.6(5) . . . . ?
C7 C6 C5 C4 2.2(11) . . . . ?
C32 C31 C30 C29 178.7(6) . . . . ?
C41 C40 C39 C38 -178.5(6) . . . . ?
C9 N2 C1 C2 -6.5(11) . . . . ?
C9 C8 C7 Cl7 -179.4(5) . . . . ?
C9 C8 C7 C6 1.3(10) . . . . ?
C9 C4 C5 Cl8 177.4(5) . . . . ?
C9 C4 C5 C6 -2.4(10) . . . . ?
C9 C4 C3 C2 -0.5(11) . . . . ?
C16 C15 C14 Cl9 176.8(6) . . . . ?
C16 C15 C14 C13 -1.0(11) . . . . ?
C19 N1 C27 C26 -179.5(8) . . . . ?
C19 N1 C27 C22 -1.7(12) . . . . ?
C11 C12 C13 C18 2.1(14) . . . . ?
C11 C12 C13 C14 -177.0(8) . . . . ?
C13 C12 C11 C10 -2.1(14) . . . . ?
C13 C18 C17 O3 177.0(7) . . . . ?
C13 C18 C17 C16 -2.0(10) . . . . ?
C21 C22 C23 Cl6 1.1(12) . . . . ?
C21 C22 C23 C24 177.7(9) . . . . ?
C22 C21 C20 C19 -0.1(14) . . . . ?
C1 N2 C9 C8 -178.6(6) . . . . ?
C1 N2 C9 C4 0.7(10) . . . . ?
C1 C2 C3 C4 -4.7(12) . . . . ?
C20 C21 C22 C27 -1.9(13) . . . . ?
C20 C21 C22 C23 -179.9(8) . . . . ?
C25 C26 C27 N1 -179.9(8) . . . . ?
C25 C26 C27 C22 2.2(13) . . . . ?
C25 C24 C23 Cl6 177.5(7) . . . . ?
C25 C24 C23 C22 0.8(14) . . . . ?
C10 N3 C18 C17 -179.9(7) . . . . ?
C10 N3 C18 C13 1.1(12) . . . . ?
C14 C15 C16 Cl10 -176.2(6) . . . . ?
C14 C15 C16 C17 -2.8(11) . . . . ?
C72 C71 C76 C75 0.0 . . . . ?
C71 C72 C73 N74 0.0 . . . . ?
C71 C76 C75 N74 0.0 . . . . ?
C76 C75 N74 C73 0.0 . . . . ?
C75 N74 C73 C72 0.0 . . . . ?
C73 C72 C71 C68 -178.8(5) . . . . ?
C73 C72 C71 C76 0.0 . . . . ?
C5 C4 C3 C2 179.3(8) . . . . ?
C23 C24 C25 Cl5 -179.3(7) . . . . ?
C23 C24 C25 C26 0.2(15) . . . . ?
C3 C4 C5 Cl8 -2.4(10) . . . . ?
C3 C4 C5 C6 177.8(7) . . . . ?
N1A C19A C20A C21A -5(6) . . . . ?
N1A C27A C26A O1A -3(5) . . . . ?
N1A C27A C26A C25A 179(3) . . . . ?
C19A N1A C27A C22A -4(5) . . . . ?
C19A N1A C27A C26A 180(3) . . . . ?
C19A C20A C21A C22A 4(7) . . . . ?
C20A C21A C22A C27A -2(6) . . . . ?
C20A C21A C22A C23A -179(4) . . . . ?
C21A C22A C27A N1A 3(5) . . . . ?
C21A C22A C27A C26A 179(4) . . . . ?
C21A C22A C23A C24A 177(4) . . . . ?
C21A C22A C23A Cl6A 13(5) . . . . ?
C22A C27A C26A O1A -179(3) . . . . ?
C22A C27A C26A C25A 3(5) . . . . ?
C27A N1A C19A C20A 5(5) . . . . ?
C27A C22A C23A C24A 0(5) . . . . ?
C27A C22A C23A Cl6A -164(3) . . . . ?
C27A C26A O1A Dy1 -6(5) . . . . ?
C27A C26A C25A Cl5A 178(3) . . . . ?
C27A C26A C25A C24A 1(5) . . . . ?
C26A C25A C24A C23A -5(6) . . . . ?
O1A C26A C25A Cl5A 0(4) . . . . ?
O1A C26A C25A C24A -177(3) . . . . ?
C25A C26A O1A Dy1 172(2) . . . . ?
C25A C24A C23A C22A 5(6) . . . . ?
C25A C24A C23A Cl6A 167(3) . . . . ?
Cl5A C25A C24A C23A 179(3) . . . . ?
C23A C22A C27A N1A -180(3) . . . . ?
C23A C22A C27A C26A -4(5) . . . . ?
Cl9A C14A C15A C16A 173(4) . . . . ?
Cl9A C14A C13A C18A -177(3) . . . . ?
Cl9A C14A C13A C12A 6(5) . . . . ?
C14A C15A C16A C17A 10(7) . . . . ?
C14A C15A C16A Cl -174(4) . . . . ?
C14A C13A C12A C11A -180(3) . . . . ?
C15A C14A C13A C18A 1(6) . . . . ?
C15A C14A C13A C12A -177(4) . . . . ?
C15A C16A C17A O3A 180(4) . . . . ?
C15A C16A C17A C18A -11(6) . . . . ?
C16A C17A O3A Dy1 -161(3) . . . . ?
C16A C17A C18A C13A 8(6) . . . . ?
C16A C17A C18A N3A -178(4) . . . . ?
C17A C18A C13A C14A -2(5) . . . . ?
C17A C18A C13A C12A 176(4) . . . . ?
C17A C18A N3A Dy1 -12(4) . . . . ?
C17A C18A N3A C10A -175(3) . . . . ?
O3A C17A C18A C13A 177(4) . . . . ?
O3A C17A C18A N3A -9(6) . . . . ?
Cl C16A C17A O3A 4(6) . . . . ?
Cl C16A C17A C18A 173(3) . . . . ?
C18A C17A O3A Dy1 30(5) . . . . ?
C18A C13A C12A C11A 3(5) . . . . ?
C13A C14A C15A C16A -5(8) . . . . ?
C13A C18A N3A Dy1 162(3) . . . . ?
C13A C18A N3A C10A 0(5) . . . . ?
C13A C12A C11A C10A -8(5) . . . . ?
C12A C11A C10A N3A 9(5) . . . . ?
C11A C10A N3A Dy1 -164(2) . . . . ?
C11A C10A N3A C18A -6(5) . . . . ?
N3A C18A C13A C14A -177(3) . . . . ?
N3A C18A C13A C12A 1(5) . . . . ?

loop_
_smtbx_masks_void_nr
_smtbx_masks_void_average_x
_smtbx_masks_void_average_y
_smtbx_masks_void_average_z
_smtbx_masks_void_volume
_smtbx_masks_void_count_electrons
_smtbx_masks_void_content
1 0.000 0.500 0.500 433.8 65.0 '2 CH3CN,2 H2O'
2 0.406 0.729 0.150 7.3 0.4 ?
3 0.594 0.271 0.850 7.3 0.0 ?
